data_1504956
loop_
_publ_author_name
'Hu, Hai-Yu'
'Xiang, Jun-Feng'
'Cao, Jing'
'Chen, Chuan-Feng'

_publ_section_title
;
 Folding-induced selective hydrogenation of helical 9,10-anthraquinone
 analogues.
;
_journal_issue 21
_journal_name_full 'Organic letters'
_journal_page_first 5035
_journal_page_last 5038
_journal_paper_doi 10.1021/ol802241h
_journal_volume 10
_journal_year 2008
_chemical_formula_sum 'C138 H160 N16 O26'
_chemical_formula_weight 2458.82
_chemical_name_systematic
; 
 ? 
;
_space_group_IT_number 2
_symmetry_cell_setting triclinic
_symmetry_space_group_name_Hall '-P 1'
_symmetry_space_group_name_H-M 'P -1'
_atom_sites_solution_hydrogens geom
_atom_sites_solution_primary direct
_atom_sites_solution_secondary difmap
_audit_creation_method SHELXL-97
_cell_angle_alpha 84.27(3)
_cell_angle_beta 70.17(2)
_cell_angle_gamma 67.43(3)
_cell_formula_units_Z 2
_cell_length_a 16.062(4)
_cell_length_b 20.088(5)
_cell_length_c 22.642(6)
_cell_measurement_reflns_used 9654
_cell_measurement_temperature 113(2)
_cell_measurement_theta_max 27.8884
_cell_measurement_theta_min 1.4530
_cell_volume 6342(3)
_computing_cell_refinement CrystalClear
_computing_data_collection CrystalClear
_computing_data_reduction CrystalClear
_computing_publication_material 'CrystalStructure 3.7.0'
_computing_structure_refinement 'SHELXL-97 (Sheldrick, 1997)'
_computing_structure_solution 'SHELXS-97 (Sheldrick, 1990)'
_diffrn_ambient_temperature 113(2)
_diffrn_detector_area_resol_mean 7.31
_diffrn_measured_fraction_theta_full 0.981
_diffrn_measured_fraction_theta_max 0.981
_diffrn_measurement_device_type 'Rigaku Saturn'
_diffrn_measurement_method \w
_diffrn_radiation_monochromator confocal
_diffrn_radiation_source 'rotating anode'
_diffrn_radiation_type MoK\a
_diffrn_radiation_wavelength 0.71070
_diffrn_reflns_av_R_equivalents 0.1046
_diffrn_reflns_av_sigmaI/netI 0.1453
_diffrn_reflns_limit_h_max 19
_diffrn_reflns_limit_h_min -19
_diffrn_reflns_limit_k_max 23
_diffrn_reflns_limit_k_min -23
_diffrn_reflns_limit_l_max 25
_diffrn_reflns_limit_l_min -26
_diffrn_reflns_number 47418
_diffrn_reflns_theta_full 25.00
_diffrn_reflns_theta_max 25.00
_diffrn_reflns_theta_min 1.45
_exptl_absorpt_coefficient_mu 0.090
_exptl_absorpt_correction_T_max 0.9929
_exptl_absorpt_correction_T_min 0.9875
_exptl_absorpt_correction_type multi-scan
_exptl_absorpt_process_details 'Jacobson, R. (1998) Private communication'
_exptl_crystal_colour Orange
_exptl_crystal_density_diffrn 1.288
_exptl_crystal_density_method 'not measured'
_exptl_crystal_description Block
_exptl_crystal_F_000 2616
_exptl_crystal_size_max 0.14
_exptl_crystal_size_mid 0.12
_exptl_crystal_size_min 0.08
_refine_diff_density_max 0.954
_refine_diff_density_min -0.690
_refine_diff_density_rms 0.089
_refine_ls_extinction_method none
_refine_ls_goodness_of_fit_ref 1.143
_refine_ls_hydrogen_treatment constr
_refine_ls_matrix_type full
_refine_ls_number_parameters 1649
_refine_ls_number_reflns 21900
_refine_ls_number_restraints 17
_refine_ls_restrained_S_all 1.145
_refine_ls_R_factor_all 0.2082
_refine_ls_R_factor_gt 0.1533
_refine_ls_shift/su_max 0.005
_refine_ls_shift/su_mean 0.001
_refine_ls_structure_factor_coef Fsqd
_refine_ls_weighting_details 'calc w=1/[\s^2^(Fo^2^)+(0.1813P)^2^+14.3359P] where P=(Fo^2^+2Fc^2^)/3'
_refine_ls_weighting_scheme calc
_refine_ls_wR_factor_gt 0.3804
_refine_ls_wR_factor_ref 0.4190
_reflns_number_gt 13609
_reflns_number_total 21900
_reflns_threshold_expression >2sigma(I)
_cod_data_source_file ol802241h_si_002.cif
_cod_data_source_block shelxs
_cod_original_sg_symbol_H-M P-1
_cod_database_code 1504956

loop_
_symmetry_equiv_pos_as_xyz
'x, y, z'
'-x, -y, -z'

loop_
_atom_site_label
_atom_site_type_symbol
_atom_site_fract_x
_atom_site_fract_y
_atom_site_fract_z
_atom_site_U_iso_or_equiv
_atom_site_adp_type
_atom_site_occupancy
_atom_site_symmetry_multiplicity
_atom_site_calc_flag
_atom_site_refinement_flags
O1 O 0.7295(4) 0.1560(3) 0.0190(3) 0.0520(14) Uani 1 1 d .
O2 O 0.7232(4) -0.0925(3) 0.0720(3) 0.0530(14) Uani 1 1 d .
O3 O 0.2686(4) -0.0587(3) 0.1158(2) 0.0473(13) Uani 1 1 d .
O4 O 0.0895(3) 0.2090(3) 0.1060(2) 0.0436(12) Uani 1 1 d .
O5 O 0.3112(3) 0.4455(3) 0.0993(2) 0.0427(12) Uani 1 1 d .
O6 O 0.6231(3) 0.3385(3) 0.1476(2) 0.0401(12) Uani 1 1 d .
O7 O 0.6486(3) 0.0039(3) 0.2515(2) 0.0482(13) Uani 1 1 d .
O8 O 0.3397(4) -0.0112(3) 0.2477(3) 0.0493(13) Uani 1 1 d .
O9 O 0.1699(4) 0.2476(3) 0.2505(4) 0.0713(19) Uani 1 1 d .
O10 O -0.1577(4) 0.2379(4) 0.2489(4) 0.085(2) Uani 1 1 d .
O11 O 0.0685(3) 0.5089(2) 0.2510(2) 0.0409(12) Uani 1 1 d .
O12 O 0.3875(4) 0.5086(3) 0.2541(3) 0.0460(13) Uani 1 1 d .
O13 O 0.5943(3) 0.1799(3) 0.3633(3) 0.0478(13) Uani 1 1 d .
O14 O 0.3564(4) 0.0570(3) 0.4001(3) 0.0487(13) Uani 1 1 d .
O15 O -0.0873(4) 0.2869(3) 0.3920(3) 0.0517(14) Uani 1 1 d .
O16 O -0.1557(3) 0.5557(3) 0.3829(3) 0.0500(13) Uani 1 1 d .
O17 O 0.2206(4) 0.5883(3) 0.4311(3) 0.0590(15) Uani 1 1 d .
O18 O 0.4078(4) 0.3438(3) 0.4907(3) 0.0572(15) Uani 1 1 d .
N1 N 0.5854(4) 0.2225(3) 0.0073(3) 0.0364(13) Uani 1 1 d .
H1A H 0.5306 0.2209 0.0107 0.044 Uiso 1 1 calc R
N2 N 0.5276(4) 0.1085(3) 0.0485(3) 0.0343(13) Uani 1 1 d .
N3 N 0.3388(4) 0.1234(3) 0.0745(3) 0.0340(13) Uani 1 1 d .
N4 N 0.2047(4) 0.2571(3) 0.0784(3) 0.0370(13) Uani 1 1 d .
H4A H 0.2660 0.2457 0.0674 0.044 Uiso 1 1 calc R
N5 N 0.2583(4) 0.3529(3) 0.1188(3) 0.0347(13) Uani 1 1 d .
H5A H 0.2696 0.3105 0.1349 0.042 Uiso 1 1 calc R
N6 N 0.4025(4) 0.2725(3) 0.1589(2) 0.0321(12) Uani 1 1 d .
N7 N 0.4081(4) 0.1395(3) 0.2083(3) 0.0323(12) Uani 1 1 d .
N8 N 0.2514(4) 0.1076(3) 0.2410(3) 0.0357(13) Uani 1 1 d .
H8A H 0.2573 0.1492 0.2341 0.043 Uiso 1 1 calc R
N9 N 0.0986(4) 0.3870(3) 0.2582(3) 0.0349(13) Uani 1 1 d .
H9A H 0.1406 0.3469 0.2650 0.042 Uiso 1 1 calc R
N10 N 0.2473(4) 0.3644(3) 0.2946(2) 0.0313(12) Uani 1 1 d .
N11 N 0.3272(4) 0.2333(3) 0.3447(2) 0.0320(12) Uani 1 1 d .
N12 N 0.2286(4) 0.1482(3) 0.3828(3) 0.0377(14) Uani 1 1 d .
H12V H 0.2118 0.1913 0.3680 0.045 Uiso 1 1 calc R
N13 N 0.0436(4) 0.2406(3) 0.4236(3) 0.0394(14) Uani 1 1 d .
H13U H 0.0814 0.2530 0.4360 0.047 Uiso 1 1 calc R
N14 N 0.0450(4) 0.3736(3) 0.4280(3) 0.0389(14) Uani 1 1 d .
N15 N 0.1926(4) 0.3900(3) 0.4568(3) 0.0405(14) Uani 1 1 d .
N16 N 0.3177(4) 0.2764(3) 0.5001(3) 0.0412(14) Uani 1 1 d .
H16A H 0.2658 0.2777 0.4950 0.049 Uiso 1 1 calc R
C1 C 0.5979(5) 0.2883(4) -0.0130(3) 0.0408(17) Uani 1 1 d .
C2 C 0.5174(6) 0.3443(4) -0.0213(4) 0.0491(19) Uani 1 1 d .
H2 H 0.4610 0.3361 -0.0142 0.059 Uiso 1 1 calc R
C3 C 0.5203(6) 0.4113(4) -0.0398(4) 0.0496(19) Uani 1 1 d .
H3 H 0.4656 0.4493 -0.0435 0.059 Uiso 1 1 calc R
C4 C 0.6060(7) 0.4215(5) -0.0530(4) 0.056(2) Uani 1 1 d .
H4 H 0.6097 0.4663 -0.0669 0.068 Uiso 1 1 calc R
C5 C 0.6848(6) 0.3667(4) -0.0457(4) 0.055(2) Uani 1 1 d .
H5 H 0.7419 0.3744 -0.0541 0.066 Uiso 1 1 calc R
C6 C 0.6811(5) 0.2999(4) -0.0258(4) 0.0445(18) Uani 1 1 d .
H6 H 0.7356 0.2626 -0.0211 0.053 Uiso 1 1 calc R
C7 C 0.6487(5) 0.1625(4) 0.0218(3) 0.0379(16) Uani 1 1 d .
C8 C 0.6181(5) 0.0987(3) 0.0414(3) 0.0345(15) Uani 1 1 d .
C9 C 0.6877(5) 0.0340(4) 0.0494(3) 0.0388(16) Uani 1 1 d .
H9 H 0.7496 0.0311 0.0443 0.047 Uiso 1 1 calc R
C10 C 0.6631(5) -0.0248(4) 0.0649(3) 0.0435(17) Uani 1 1 d .
C11 C 0.5685(5) -0.0186(4) 0.0748(3) 0.0404(17) Uani 1 1 d .
C12 C 0.5407(5) -0.0799(4) 0.0913(3) 0.0421(17) Uani 1 1 d .
H12 H 0.5851 -0.1249 0.0970 0.051 Uiso 1 1 calc R
C13 C 0.4527(6) -0.0727(4) 0.0985(4) 0.0470(19) Uani 1 1 d .
H13 H 0.4363 -0.1137 0.1073 0.056 Uiso 1 1 calc R
C14 C 0.3806(5) -0.0044(4) 0.0933(3) 0.0377(16) Uani 1 1 d .
C15 C 0.2857(5) 0.0029(4) 0.1027(3) 0.0389(16) Uani 1 1 d .
C16 C 0.2197(5) 0.0699(4) 0.1007(3) 0.0399(17) Uani 1 1 d .
H16 H 0.1556 0.0768 0.1085 0.048 Uiso 1 1 calc R
C17 C 0.2500(5) 0.1283(3) 0.0868(3) 0.0335(15) Uani 1 1 d .
C18 C 0.4054(5) 0.0567(4) 0.0771(3) 0.0382(16) Uani 1 1 d .
C19 C 0.5034(5) 0.0495(4) 0.0665(3) 0.0351(15) Uani 1 1 d .
C20 C 0.1724(5) 0.2023(4) 0.0913(3) 0.0371(16) Uani 1 1 d .
C21 C 0.1468(5) 0.3317(4) 0.0813(3) 0.0365(16) Uani 1 1 d .
C22 C 0.0654(5) 0.3570(4) 0.0634(4) 0.0415(17) Uani 1 1 d .
H22 H 0.0437 0.3244 0.0522 0.050 Uiso 1 1 calc R
C23 C 0.0173(5) 0.4296(4) 0.0622(4) 0.0415(17) Uani 1 1 d .
H23 H -0.0385 0.4464 0.0512 0.050 Uiso 1 1 calc R
C24 C 0.0488(5) 0.4791(4) 0.0769(3) 0.0426(17) Uani 1 1 d .
H24 H 0.0162 0.5289 0.0743 0.051 Uiso 1 1 calc R
C25 C 0.1288(5) 0.4545(4) 0.0955(3) 0.0354(15) Uani 1 1 d .
H25 H 0.1499 0.4876 0.1065 0.042 Uiso 1 1 calc R
C26 C 0.1791(4) 0.3794(4) 0.0981(3) 0.0352(16) Uani 1 1 d .
C27 C 0.3188(4) 0.3844(3) 0.1171(3) 0.0299(14) Uani 1 1 d .
C28 C 0.4016(5) 0.3369(4) 0.1384(3) 0.0320(14) Uani 1 1 d .
C29 C 0.4720(4) 0.3646(4) 0.1330(3) 0.0332(15) Uani 1 1 d .
H29 H 0.4663 0.4112 0.1185 0.040 Uiso 1 1 calc R
C30 C 0.5493(4) 0.3208(4) 0.1497(3) 0.0348(15) Uani 1 1 d .
C31 C 0.5560(4) 0.2511(4) 0.1713(3) 0.0332(15) Uani 1 1 d .
C32 C 0.6363(5) 0.2035(4) 0.1874(4) 0.0459(18) Uani 1 1 d .
H32 H 0.6865 0.2184 0.1839 0.055 Uiso 1 1 calc R
C33 C 0.6412(5) 0.1373(4) 0.2075(3) 0.0398(17) Uani 1 1 d .
H33 H 0.6954 0.1063 0.2174 0.048 Uiso 1 1 calc R
C34 C 0.5656(5) 0.1129(4) 0.2143(3) 0.0412(17) Uani 1 1 d .
C35 C 0.5707(5) 0.0431(4) 0.2361(3) 0.0424(17) Uani 1 1 d .
C36 C 0.4963(5) 0.0223(4) 0.2416(3) 0.0410(17) Uani 1 1 d .
H36 H 0.4990 -0.0245 0.2535 0.049 Uiso 1 1 calc R
C37 C 0.4846(5) 0.1577(3) 0.2001(3) 0.0339(15) Uani 1 1 d .
C38 C 0.4790(4) 0.2295(4) 0.1760(3) 0.0315(14) Uani 1 1 d .
C39 C 0.4158(5) 0.0733(4) 0.2287(3) 0.0357(15) Uani 1 1 d .
C40 C 0.3319(5) 0.0517(4) 0.2396(3) 0.0363(16) Uani 1 1 d .
C41 C 0.1592(5) 0.1095(4) 0.2519(3) 0.0382(16) Uani 1 1 d .
C42 C 0.1412(6) 0.0452(5) 0.2628(4) 0.052(2) Uani 1 1 d .
H42 H 0.1907 0.0014 0.2644 0.063 Uiso 1 1 calc R
C43 C 0.0522(6) 0.0460(5) 0.2712(4) 0.054(2) Uani 1 1 d .
H43 H 0.0403 0.0032 0.2807 0.065 Uiso 1 1 calc R
C44 C -0.0198(6) 0.1087(5) 0.2657(4) 0.059(2) Uani 1 1 d .
H44 H -0.0792 0.1080 0.2686 0.071 Uiso 1 1 calc R
C45 C -0.0049(5) 0.1734(5) 0.2559(4) 0.0480(19) Uani 1 1 d .
C46 C 0.0849(5) 0.1750(4) 0.2515(3) 0.0357(15) Uani 1 1 d .
C47 C 0.0947(5) 0.2446(4) 0.2500(4) 0.0409(17) Uani 1 1 d .
C48 C 0.0157(5) 0.3130(4) 0.2458(3) 0.0382(16) Uani 1 1 d .
C49 C 0.0213(5) 0.3798(4) 0.2462(3) 0.0376(16) Uani 1 1 d .
C50 C -0.0514(5) 0.4421(4) 0.2343(4) 0.0469(18) Uani 1 1 d .
H50 H -0.0473 0.4877 0.2324 0.056 Uiso 1 1 calc R
C51 C -0.1279(5) 0.4342(5) 0.2255(4) 0.052(2) Uani 1 1 d .
H51 H -0.1743 0.4748 0.2156 0.063 Uiso 1 1 calc R
C52 C -0.1386(5) 0.3701(5) 0.2307(4) 0.051(2) Uani 1 1 d .
H52 H -0.1937 0.3673 0.2270 0.061 Uiso 1 1 calc R
C53 C -0.0684(6) 0.3086(5) 0.2416(4) 0.051(2) Uani 1 1 d .
C54 C -0.0833(6) 0.2398(5) 0.2490(4) 0.058(2) Uani 1 1 d .
C55 C 0.1168(5) 0.4467(4) 0.2606(3) 0.0365(16) Uani 1 1 d .
C56 C 0.2093(5) 0.4290(3) 0.2739(3) 0.0325(15) Uani 1 1 d .
C57 C 0.2480(5) 0.4827(4) 0.2612(3) 0.0352(15) Uani 1 1 d .
H57 H 0.2152 0.5284 0.2484 0.042 Uiso 1 1 calc R
C58 C 0.3358(5) 0.4663(4) 0.2682(3) 0.0352(15) Uani 1 1 d .
C59 C 0.3787(5) 0.3979(4) 0.2919(3) 0.0375(16) Uani 1 1 d .
C60 C 0.4679(5) 0.3784(4) 0.3005(3) 0.0409(17) Uani 1 1 d .
H60 H 0.4980 0.4119 0.2917 0.049 Uiso 1 1 calc R
C61 C 0.5115(5) 0.3131(4) 0.3210(3) 0.0409(17) Uani 1 1 d .
H61 H 0.5714 0.3011 0.3258 0.049 Uiso 1 1 calc R
C62 C 0.4652(5) 0.2620(4) 0.3355(3) 0.0352(15) Uani 1 1 d .
C63 C 0.5086(5) 0.1927(4) 0.3579(3) 0.0379(16) Uani 1 1 d .
C64 C 0.4616(5) 0.1462(4) 0.3715(3) 0.0352(15) Uani 1 1 d .
H64 H 0.4896 0.0994 0.3846 0.042 Uiso 1 1 calc R
C65 C 0.3724(5) 0.1694(3) 0.3657(3) 0.0328(15) Uani 1 1 d .
C66 C 0.3740(4) 0.2798(4) 0.3294(3) 0.0350(15) Uani 1 1 d .
C67 C 0.3308(5) 0.3490(3) 0.3050(3) 0.0339(15) Uani 1 1 d .
C68 C 0.3194(5) 0.1184(4) 0.3838(3) 0.0338(15) Uani 1 1 d .
C69 C 0.1586(5) 0.1182(4) 0.4026(3) 0.0421(17) Uani 1 1 d .
C70 C 0.1816(6) 0.0437(4) 0.4048(3) 0.0449(18) Uani 1 1 d .
H70 H 0.2455 0.0116 0.3946 0.054 Uiso 1 1 calc R
C71 C 0.1083(7) 0.0180(5) 0.4222(4) 0.056(2) Uani 1 1 d .
H71 H 0.1232 -0.0321 0.4240 0.068 Uiso 1 1 calc R
C72 C 0.0128(6) 0.0647(5) 0.4372(4) 0.053(2) Uani 1 1 d .
H72 H -0.0359 0.0463 0.4480 0.064 Uiso 1 1 calc R
C73 C -0.0091(6) 0.1383(4) 0.4360(4) 0.0482(19) Uani 1 1 d .
H73 H -0.0730 0.1701 0.4455 0.058 Uiso 1 1 calc R
C74 C 0.0630(5) 0.1657(4) 0.4206(3) 0.0415(17) Uani 1 1 d .
C75 C -0.0274(5) 0.2944(4) 0.4091(3) 0.0410(17) Uani 1 1 d .
C76 C -0.0268(5) 0.3690(4) 0.4139(3) 0.0347(15) Uani 1 1 d .
C77 C -0.0998(5) 0.4275(4) 0.4004(3) 0.0450(18) Uani 1 1 d .
H77 H -0.1516 0.4217 0.3941 0.054 Uiso 1 1 calc R
C78 C -0.0923(5) 0.4935(4) 0.3968(3) 0.0436(18) Uani 1 1 d .
C79 C -0.0167(5) 0.5013(4) 0.4090(3) 0.0406(17) Uani 1 1 d .
C80 C -0.0051(5) 0.5697(4) 0.4032(4) 0.0478(19) Uani 1 1 d .
H80 H -0.0511 0.6106 0.3932 0.057 Uiso 1 1 calc R
C81 C 0.0697(5) 0.5759(4) 0.4119(4) 0.0466(18) Uani 1 1 d .
H81 H 0.0767 0.6207 0.4069 0.056 Uiso 1 1 calc R
C82 C 0.1392(5) 0.5153(4) 0.4288(3) 0.0416(17) Uani 1 1 d .
C83 C 0.2176(5) 0.5221(4) 0.4398(4) 0.0423(17) Uani 1 1 d .
C84 C 0.2819(5) 0.4642(4) 0.4563(3) 0.0447(18) Uani 1 1 d .
H84 H 0.3360 0.4670 0.4616 0.054 Uiso 1 1 calc R
C85 C 0.2655(5) 0.3988(4) 0.4656(3) 0.0400(17) Uani 1 1 d .
C86 C 0.1298(5) 0.4472(4) 0.4378(3) 0.0366(16) Uani 1 1 d .
C87 C 0.0510(5) 0.4407(4) 0.4251(3) 0.0373(16) Uani 1 1 d .
C88 C 0.3374(5) 0.3375(4) 0.4865(3) 0.0419(17) Uani 1 1 d .
C89 C 0.3721(5) 0.2107(4) 0.5216(3) 0.0437(18) Uani 1 1 d .
C90 C 0.4517(6) 0.2025(5) 0.5379(4) 0.058(2) Uani 1 1 d .
H90 H 0.4707 0.2416 0.5364 0.069 Uiso 1 1 calc R
C91 C 0.5031(6) 0.1343(5) 0.5567(4) 0.069(3) Uani 1 1 d .
H91 H 0.5570 0.1280 0.5677 0.083 Uiso 1 1 calc R
C92 C 0.4748(7) 0.0763(5) 0.5590(4) 0.066(3) Uani 1 1 d .
H92 H 0.5090 0.0311 0.5719 0.079 Uiso 1 1 calc R
C93 C 0.3963(7) 0.0862(5) 0.5423(4) 0.061(2) Uani 1 1 d .
H93 H 0.3776 0.0470 0.5433 0.073 Uiso 1 1 calc R
C94 C 0.3442(6) 0.1526(4) 0.5240(4) 0.0488(19) Uani 1 1 d .
H94 H 0.2903 0.1583 0.5132 0.059 Uiso 1 1 calc R
C95 C 0.8232(6) -0.1085(4) 0.0536(4) 0.051(2) Uani 1 1 d .
H95A H 0.8372 -0.0854 0.0832 0.062 Uiso 1 1 calc R
H95B H 0.8457 -0.0906 0.0116 0.062 Uiso 1 1 calc R
C96 C 0.8727(6) -0.1909(4) 0.0534(4) 0.055(2) Uani 1 1 d .
H96 H 0.8514 -0.2124 0.0265 0.066 Uiso 1 1 calc R
C97 C 0.8438(8) -0.2181(6) 0.1182(5) 0.087(3) Uani 1 1 d .
H97A H 0.8675 -0.2704 0.1161 0.131 Uiso 1 1 calc R
H97B H 0.7748 -0.1991 0.1361 0.131 Uiso 1 1 calc R
H97C H 0.8705 -0.2026 0.1442 0.131 Uiso 1 1 calc R
C98 C 0.9787(7) -0.2113(6) 0.0245(6) 0.082(3) Uani 1 1 d .
H98A H 1.0005 -0.1876 0.0481 0.123 Uiso 1 1 calc R
H98B H 0.9935 -0.1963 -0.0186 0.123 Uiso 1 1 calc R
H98C H 1.0104 -0.2632 0.0254 0.123 Uiso 1 1 calc R
C99 C 0.1772(5) -0.0573(4) 0.1196(4) 0.0437(18) Uani 1 1 d .
H99A H 0.1669 -0.0449 0.0790 0.052 Uiso 1 1 calc R
H99B H 0.1267 -0.0210 0.1513 0.052 Uiso 1 1 calc R
C100 C 0.1748(6) -0.1319(4) 0.1376(4) 0.054(2) Uani 1 1 d .
H100 H 0.2338 -0.1683 0.1100 0.065 Uiso 1 1 calc R
C101 C 0.1727(8) -0.1456(5) 0.2048(5) 0.081(3) Uani 1 1 d .
H10A H 0.2277 -0.1408 0.2099 0.121 Uiso 1 1 calc R
H10B H 0.1742 -0.1941 0.2151 0.121 Uiso 1 1 calc R
H10C H 0.1147 -0.1109 0.2327 0.121 Uiso 1 1 calc R
C102 C 0.0895(7) -0.1378(5) 0.1264(6) 0.082(3) Uani 1 1 d .
H10D H 0.0310 -0.1054 0.1558 0.123 Uiso 1 1 calc R
H10E H 0.0923 -0.1869 0.1326 0.123 Uiso 1 1 calc R
H10F H 0.0910 -0.1247 0.0838 0.123 Uiso 1 1 calc R
C103 C 0.6219(5) 0.4087(4) 0.1241(4) 0.0402(17) Uani 1 1 d .
H10G H 0.5650 0.4470 0.1502 0.048 Uiso 1 1 calc R
H10H H 0.6208 0.4127 0.0808 0.048 Uiso 1 1 calc R
C104 C 0.7109(5) 0.4155(4) 0.1264(4) 0.052(2) Uani 1 1 d .
H104 H 0.7076 0.4139 0.1710 0.062 Uiso 1 1 calc R
C105 C 0.8019(6) 0.3529(5) 0.0904(4) 0.061(2) Uani 1 1 d .
H10I H 0.7997 0.3076 0.1088 0.092 Uiso 1 1 calc R
H10J H 0.8574 0.3594 0.0929 0.092 Uiso 1 1 calc R
H10K H 0.8058 0.3522 0.0467 0.092 Uiso 1 1 calc R
C106 C 0.7133(6) 0.4881(5) 0.1025(5) 0.074(3) Uani 1 1 d .
H10L H 0.7169 0.4911 0.0587 0.111 Uiso 1 1 calc R
H10M H 0.7687 0.4935 0.1064 0.111 Uiso 1 1 calc R
H10N H 0.6558 0.5261 0.1271 0.111 Uiso 1 1 calc R
C107 C 0.6621(6) -0.0709(4) 0.2687(4) 0.050(2) Uani 1 1 d .
H10O H 0.6762 -0.1002 0.2319 0.060 Uiso 1 1 calc R
H10P H 0.6044 -0.0731 0.3009 0.060 Uiso 1 1 calc R
C108 C 0.7458(5) -0.0985(4) 0.2940(4) 0.0494(19) Uani 1 1 d .
H108 H 0.7268 -0.0720 0.3340 0.059 Uiso 1 1 calc R
C109 C 0.7655(6) -0.1786(4) 0.3074(4) 0.059(2) Uani 1 1 d .
H10Q H 0.7879 -0.2056 0.2682 0.088 Uiso 1 1 calc R
H10R H 0.7072 -0.1840 0.3347 0.088 Uiso 1 1 calc R
H10S H 0.8139 -0.1969 0.3277 0.088 Uiso 1 1 calc R
C110 C 0.8334(6) -0.0881(5) 0.2486(4) 0.061(2) Uani 1 1 d .
H11A H 0.8842 -0.1051 0.2669 0.091 Uiso 1 1 calc R
H11B H 0.8184 -0.0372 0.2401 0.091 Uiso 1 1 calc R
H11C H 0.8539 -0.1151 0.2097 0.091 Uiso 1 1 calc R
C111 C 0.3450(5) 0.5800(4) 0.2326(4) 0.0454(19) Uani 1 1 d .
H11D H 0.2919 0.6107 0.2671 0.054 Uiso 1 1 calc R
H11E H 0.3209 0.5774 0.1988 0.054 Uiso 1 1 calc R
C112 C 0.4244(6) 0.6106(4) 0.2083(4) 0.0484(19) Uani 1 1 d .
H112 H 0.4722 0.5827 0.1697 0.058 Uiso 1 1 calc R
C113 C 0.4747(7) 0.6053(5) 0.2555(5) 0.064(2) Uani 1 1 d .
H11F H 0.5204 0.6287 0.2395 0.097 Uiso 1 1 calc R
H11G H 0.5077 0.5549 0.2623 0.097 Uiso 1 1 calc R
H11H H 0.4280 0.6289 0.2950 0.097 Uiso 1 1 calc R
C114 C 0.3780(6) 0.6882(4) 0.1906(4) 0.052(2) Uani 1 1 d .
H11I H 0.3427 0.6892 0.1630 0.079 Uiso 1 1 calc R
H11J H 0.4270 0.7074 0.1691 0.079 Uiso 1 1 calc R
H11K H 0.3348 0.7175 0.2283 0.079 Uiso 1 1 calc R
C115 C 0.6439(5) 0.1100(4) 0.3825(4) 0.0498(19) Uani 1 1 d .
H11L H 0.6507 0.0725 0.3547 0.060 Uiso 1 1 calc R
H11M H 0.6084 0.1022 0.4255 0.060 Uiso 1 1 calc R
C116 C 0.7409(6) 0.1070(5) 0.3790(4) 0.059(2) Uani 1 1 d .
H116 H 0.7737 0.1168 0.3354 0.071 Uiso 1 1 calc R
C117 C 0.7326(7) 0.1635(6) 0.4219(6) 0.088(3) Uani 1 1 d .
H11N H 0.7027 0.2111 0.4076 0.132 Uiso 1 1 calc R
H11O H 0.7957 0.1574 0.4215 0.132 Uiso 1 1 calc R
H11P H 0.6941 0.1585 0.4643 0.132 Uiso 1 1 calc R
C118 C 0.8012(7) 0.0313(6) 0.3943(6) 0.096(4) Uani 1 1 d .
H11Q H 0.7766 0.0237 0.4388 0.144 Uiso 1 1 calc R
H11R H 0.8669 0.0270 0.3833 0.144 Uiso 1 1 calc R
H11S H 0.7981 -0.0047 0.3703 0.144 Uiso 1 1 calc R
C119 C -0.2380(5) 0.5528(4) 0.3717(4) 0.052(2) Uani 1 1 d .
H11T H -0.2819 0.5434 0.4108 0.062 Uiso 1 1 calc R
H11U H -0.2180 0.5142 0.3407 0.062 Uiso 1 1 calc R
C120 C -0.2856(7) 0.6244(5) 0.3477(5) 0.068(3) Uani 1 1 d .
H120 H -0.2982 0.6621 0.3781 0.081 Uiso 1 1 calc R
C121 C -0.3797(9) 0.6294(6) 0.3450(7) 0.111(5) Uani 1 1 d .
H12A H -0.3737 0.5830 0.3312 0.167 Uiso 1 1 calc R
H12B H -0.3991 0.6657 0.3157 0.167 Uiso 1 1 calc R
H12C H -0.4272 0.6425 0.3864 0.167 Uiso 1 1 calc R
C122 C -0.2222(9) 0.6382(5) 0.2845(5) 0.090(4) Uani 1 1 d .
H12D H -0.1603 0.6308 0.2873 0.135 Uiso 1 1 calc R
H12E H -0.2515 0.6874 0.2731 0.135 Uiso 1 1 calc R
H12F H -0.2143 0.6051 0.2528 0.135 Uiso 1 1 calc R
C123 C 0.2998(6) 0.5987(4) 0.4402(4) 0.054(2) Uani 1 1 d D
H12G H 0.3578 0.5774 0.4043 0.064 Uiso 1 1 calc R
H12H H 0.3111 0.5750 0.4782 0.064 Uiso 1 1 calc R
C124 C 0.2764(9) 0.6781(6) 0.4462(7) 0.116(5) Uani 1 1 d D
H124 H 0.2320 0.6919 0.4897 0.139 Uiso 1 1 calc R
C125 C 0.2226(11) 0.7249(6) 0.4060(11) 0.288(19) Uani 1 1 d D
H12I H 0.2656 0.7220 0.3633 0.431 Uiso 1 1 calc R
H12J H 0.1943 0.7744 0.4221 0.431 Uiso 1 1 calc R
H12K H 0.1726 0.7089 0.4063 0.431 Uiso 1 1 calc R
C126 C 0.3636(9) 0.6929(6) 0.4447(7) 0.112(5) Uani 1 1 d D
H12L H 0.4157 0.6716 0.4065 0.168 Uiso 1 1 calc R
H12M H 0.3827 0.6720 0.4808 0.168 Uiso 1 1 calc R
H12N H 0.3478 0.7446 0.4459 0.168 Uiso 1 1 calc R
O19 O 0.4006(3) 0.2366(3) 0.9988(2) 0.0466(13) Uani 1 1 d .
H19A H 0.4169 0.1928 1.0087 0.070 Uiso 1 1 d R
H19B H 0.3728 0.2626 1.0322 0.070 Uiso 1 1 d R
O20 O 0.1399(4) 0.2616(3) 0.5047(3) 0.0532(14) Uani 1 1 d .
H20A H 0.1172 0.3041 0.4926 0.080 Uiso 1 1 d R
H20B H 0.1921 0.2389 0.4762 0.080 Uiso 1 1 d R
O21 O 0.4160(5) 0.2487(4) 0.8703(3) 0.085(2) Uani 1 1 d .
H21 H 0.4003 0.2443 0.9090 0.127 Uiso 1 1 calc R
C127 C 0.3378(8) 0.3028(6) 0.8546(6) 0.089(4) Uani 1 1 d .
H12O H 0.3142 0.2804 0.8306 0.107 Uiso 1 1 calc R
H12P H 0.3594 0.3387 0.8284 0.107 Uiso 1 1 calc R
C128 C 0.2603(9) 0.3383(6) 0.9125(6) 0.105(4) Uani 1 1 d .
H12Q H 0.2272 0.3063 0.9325 0.158 Uiso 1 1 calc R
H12R H 0.2157 0.3826 0.9022 0.158 Uiso 1 1 calc R
H12S H 0.2869 0.3495 0.9411 0.158 Uiso 1 1 calc R
O22 O 0.0398(6) 0.6519(4) 0.2722(3) 0.094(2) Uani 1 1 d D
H22A H 0.0981 0.6380 0.2653 0.140 Uiso 1 1 calc R
C129 C 0.0182(9) 0.6809(7) 0.2152(5) 0.125(5) Uani 1 1 d D
H12T H -0.0072 0.7338 0.2181 0.150 Uiso 1 1 calc R
H12U H -0.0303 0.6656 0.2105 0.150 Uiso 1 1 calc R
C130 C 0.1068(11) 0.6546(7) 0.1592(5) 0.154(7) Uani 1 1 d D
H13A H 0.1550 0.6693 0.1641 0.232 Uiso 1 1 calc R
H13B H 0.0922 0.6751 0.1215 0.232 Uiso 1 1 calc R
H13C H 0.1305 0.6024 0.1555 0.232 Uiso 1 1 calc R
O23 O 0.0249(5) 0.2559(4) 0.6308(3) 0.081(2) Uani 1 1 d .
H23A H 0.0515 0.2529 0.5921 0.122 Uiso 1 1 calc R
C131 C -0.0177(11) 0.2041(8) 0.6488(6) 0.112(5) Uani 1 1 d .
H13D H -0.0871 0.2277 0.6594 0.134 Uiso 1 1 calc R
H13E H -0.0037 0.1794 0.6858 0.134 Uiso 1 1 calc R
C132 C 0.0214(13) 0.1514(8) 0.5954(8) 0.143(6) Uani 1 1 d .
H13F H -0.0113 0.1714 0.5650 0.214 Uiso 1 1 calc R
H13G H 0.0121 0.1071 0.6108 0.214 Uiso 1 1 calc R
H13H H 0.0891 0.1412 0.5756 0.214 Uiso 1 1 calc R
O24 O 0.4678(8) 0.8441(4) 0.2285(4) 0.134(4) Uani 1 1 d D
H24A H 0.4312 0.8853 0.2241 0.202 Uiso 1 1 calc R
C133 C 0.4435(12) 0.8275(9) 0.2941(6) 0.190(11) Uani 1 1 d D
H13I H 0.4648 0.8544 0.3159 0.228 Uiso 1 1 calc R
H13J H 0.4772 0.7759 0.2984 0.228 Uiso 1 1 calc R
C134 C 0.3374(13) 0.8463(11) 0.3249(8) 0.230(13) Uani 1 1 d D
H13K H 0.3035 0.8968 0.3193 0.344 Uiso 1 1 calc R
H13L H 0.3236 0.8371 0.3694 0.344 Uiso 1 1 calc R
H13M H 0.3170 0.8169 0.3057 0.344 Uiso 1 1 calc R
O25 O 0.7245(7) 0.3876(6) 0.4026(6) 0.152(4) Uani 1 1 d D
H25A H 0.7713 0.3490 0.3926 0.228 Uiso 1 1 calc R
C135 C 0.6554(7) 0.3877(6) 0.3769(6) 0.092(4) Uani 1 1 d D
H13N H 0.6485 0.3409 0.3831 0.110 Uiso 1 1 calc R
H13O H 0.6768 0.3951 0.3316 0.110 Uiso 1 1 calc R
C136 C 0.5583(7) 0.4478(7) 0.4083(8) 0.137(6) Uani 1 1 d D
H13P H 0.5080 0.4365 0.4026 0.206 Uiso 1 1 calc R
H13Q H 0.5579 0.4933 0.3891 0.206 Uiso 1 1 calc R
H13R H 0.5480 0.4516 0.4528 0.206 Uiso 1 1 calc R
O26 O 0.9157(12) 0.1102(11) 0.1182(8) 0.275(11) Uani 1 1 d D
H26 H 0.9594 0.0946 0.1336 0.412 Uiso 1 1 calc R
C139 C 0.8949(15) 0.0517(11) 0.1049(8) 0.33(3) Uani 1 1 d D
H13S H 0.8275 0.0606 0.1277 0.396 Uiso 1 1 calc R
H13T H 0.9331 0.0075 0.1207 0.396 Uiso 1 1 calc R
C140 C 0.9139(12) 0.0397(12) 0.0360(8) 0.175(9) Uani 1 1 d D
H14A H 0.8586 0.0706 0.0246 0.262 Uiso 1 1 calc R
H14B H 0.9265 -0.0104 0.0279 0.262 Uiso 1 1 calc R
H14C H 0.9689 0.0511 0.0111 0.262 Uiso 1 1 calc R

loop_
_atom_site_aniso_label
_atom_site_aniso_U_11
_atom_site_aniso_U_22
_atom_site_aniso_U_33
_atom_site_aniso_U_23
_atom_site_aniso_U_13
_atom_site_aniso_U_12
O1 0.049(3) 0.040(3) 0.076(4) 0.011(3) -0.026(3) -0.022(2)
O2 0.051(3) 0.041(3) 0.065(4) 0.011(3) -0.026(3) -0.010(2)
O3 0.052(3) 0.036(3) 0.058(4) 0.009(2) -0.017(3) -0.023(2)
O4 0.038(3) 0.045(3) 0.054(3) 0.007(2) -0.016(2) -0.022(2)
O5 0.046(3) 0.037(3) 0.058(3) 0.026(2) -0.028(2) -0.026(2)
O6 0.033(2) 0.047(3) 0.045(3) 0.024(2) -0.021(2) -0.018(2)
O7 0.047(3) 0.040(3) 0.055(3) 0.023(2) -0.025(3) -0.011(2)
O8 0.064(3) 0.031(3) 0.057(4) 0.011(2) -0.021(3) -0.023(2)
O9 0.043(3) 0.039(3) 0.142(6) 0.006(3) -0.043(4) -0.016(2)
O10 0.059(4) 0.105(5) 0.126(6) 0.024(5) -0.058(4) -0.048(4)
O11 0.041(3) 0.034(3) 0.047(3) 0.015(2) -0.021(2) -0.010(2)
O12 0.051(3) 0.037(3) 0.064(4) 0.019(2) -0.027(3) -0.029(2)
O13 0.036(3) 0.053(3) 0.058(3) 0.024(3) -0.024(2) -0.018(2)
O14 0.053(3) 0.034(3) 0.066(4) 0.019(2) -0.028(3) -0.019(2)
O15 0.052(3) 0.061(3) 0.060(4) 0.020(3) -0.033(3) -0.031(3)
O16 0.044(3) 0.051(3) 0.056(4) 0.004(3) -0.031(3) -0.007(2)
O17 0.063(3) 0.034(3) 0.088(5) 0.016(3) -0.036(3) -0.020(3)
O18 0.044(3) 0.053(3) 0.077(4) 0.020(3) -0.028(3) -0.017(3)
N1 0.038(3) 0.033(3) 0.045(4) 0.011(3) -0.017(3) -0.020(3)
N2 0.035(3) 0.035(3) 0.033(3) 0.004(2) -0.013(2) -0.012(2)
N3 0.044(3) 0.030(3) 0.033(3) 0.009(2) -0.017(3) -0.017(3)
N4 0.036(3) 0.035(3) 0.049(4) 0.007(3) -0.024(3) -0.015(2)
N5 0.034(3) 0.023(3) 0.051(4) 0.010(2) -0.021(3) -0.012(2)
N6 0.035(3) 0.031(3) 0.029(3) 0.010(2) -0.009(2) -0.014(2)
N7 0.039(3) 0.027(3) 0.030(3) 0.005(2) -0.015(2) -0.009(2)
N8 0.041(3) 0.031(3) 0.042(4) 0.009(3) -0.014(3) -0.023(3)
N9 0.034(3) 0.032(3) 0.037(3) 0.005(2) -0.018(3) -0.005(2)
N10 0.036(3) 0.032(3) 0.027(3) 0.008(2) -0.013(2) -0.014(2)
N11 0.039(3) 0.036(3) 0.024(3) 0.006(2) -0.013(2) -0.016(2)
N12 0.046(3) 0.035(3) 0.037(4) 0.017(3) -0.016(3) -0.021(3)
N13 0.035(3) 0.049(4) 0.046(4) 0.011(3) -0.016(3) -0.028(3)
N14 0.039(3) 0.038(3) 0.040(4) 0.010(3) -0.012(3) -0.018(3)
N15 0.044(3) 0.041(3) 0.030(3) 0.005(3) -0.011(3) -0.011(3)
N16 0.043(3) 0.038(3) 0.045(4) 0.008(3) -0.020(3) -0.015(3)
C1 0.052(4) 0.038(4) 0.035(4) 0.001(3) -0.020(3) -0.014(3)
C2 0.053(4) 0.057(5) 0.037(5) 0.013(4) -0.017(4) -0.022(4)
C3 0.068(5) 0.032(4) 0.049(5) 0.003(3) -0.021(4) -0.017(4)
C4 0.084(6) 0.050(5) 0.040(5) 0.007(4) -0.015(4) -0.036(5)
C5 0.072(5) 0.048(5) 0.066(6) 0.012(4) -0.039(5) -0.033(4)
C6 0.045(4) 0.032(4) 0.058(5) 0.008(3) -0.021(4) -0.014(3)
C7 0.036(4) 0.042(4) 0.035(4) 0.005(3) -0.011(3) -0.016(3)
C8 0.038(4) 0.029(3) 0.035(4) 0.003(3) -0.008(3) -0.014(3)
C9 0.040(4) 0.039(4) 0.043(4) 0.004(3) -0.018(3) -0.017(3)
C10 0.052(4) 0.035(4) 0.036(4) 0.006(3) -0.015(3) -0.009(3)
C11 0.045(4) 0.035(4) 0.043(4) -0.001(3) -0.020(3) -0.010(3)
C12 0.057(4) 0.034(4) 0.039(4) 0.011(3) -0.016(3) -0.022(3)
C13 0.060(5) 0.039(4) 0.050(5) 0.006(4) -0.019(4) -0.027(4)
C14 0.049(4) 0.030(4) 0.033(4) 0.005(3) -0.013(3) -0.015(3)
C15 0.045(4) 0.037(4) 0.040(4) 0.006(3) -0.014(3) -0.022(3)
C16 0.047(4) 0.037(4) 0.026(4) 0.007(3) -0.003(3) -0.015(3)
C17 0.040(4) 0.033(4) 0.027(4) 0.004(3) -0.009(3) -0.015(3)
C18 0.042(4) 0.037(4) 0.037(4) 0.000(3) -0.013(3) -0.015(3)
C19 0.044(4) 0.033(4) 0.030(4) 0.006(3) -0.009(3) -0.019(3)
C20 0.045(4) 0.040(4) 0.037(4) 0.014(3) -0.023(3) -0.022(3)
C21 0.037(4) 0.035(4) 0.039(4) 0.009(3) -0.013(3) -0.017(3)
C22 0.039(4) 0.038(4) 0.052(5) 0.005(3) -0.017(3) -0.018(3)
C23 0.034(3) 0.044(4) 0.052(5) 0.014(3) -0.020(3) -0.017(3)
C24 0.039(4) 0.039(4) 0.045(5) 0.010(3) -0.019(3) -0.006(3)
C25 0.037(4) 0.035(4) 0.037(4) 0.009(3) -0.015(3) -0.015(3)
C26 0.031(3) 0.045(4) 0.029(4) 0.016(3) -0.011(3) -0.018(3)
C27 0.033(3) 0.030(4) 0.028(4) 0.008(3) -0.012(3) -0.013(3)
C28 0.041(4) 0.036(4) 0.020(3) 0.008(3) -0.009(3) -0.019(3)
C29 0.033(3) 0.037(4) 0.034(4) 0.008(3) -0.011(3) -0.019(3)
C30 0.027(3) 0.045(4) 0.035(4) 0.012(3) -0.007(3) -0.021(3)
C31 0.027(3) 0.041(4) 0.026(4) 0.004(3) -0.006(3) -0.009(3)
C32 0.035(4) 0.054(5) 0.050(5) 0.017(4) -0.016(3) -0.020(3)
C33 0.026(3) 0.050(4) 0.038(4) 0.010(3) -0.013(3) -0.008(3)
C34 0.030(3) 0.042(4) 0.042(4) 0.008(3) -0.006(3) -0.010(3)
C35 0.037(4) 0.039(4) 0.039(4) 0.006(3) -0.009(3) -0.005(3)
C36 0.058(4) 0.024(3) 0.042(4) 0.013(3) -0.020(4) -0.015(3)
C37 0.038(4) 0.033(4) 0.020(3) 0.005(3) -0.004(3) -0.008(3)
C38 0.034(3) 0.037(4) 0.022(3) 0.010(3) -0.011(3) -0.011(3)
C39 0.042(4) 0.031(4) 0.030(4) 0.002(3) -0.009(3) -0.012(3)
C40 0.044(4) 0.031(4) 0.028(4) 0.004(3) -0.010(3) -0.011(3)
C41 0.054(4) 0.041(4) 0.032(4) 0.012(3) -0.018(3) -0.030(3)
C42 0.073(5) 0.054(5) 0.042(5) 0.006(4) -0.020(4) -0.037(4)
C43 0.063(5) 0.054(5) 0.054(5) 0.005(4) -0.013(4) -0.038(4)
C44 0.063(5) 0.077(6) 0.051(5) 0.003(4) -0.002(4) -0.054(5)
C45 0.047(4) 0.065(5) 0.039(5) 0.008(4) -0.013(3) -0.031(4)
C46 0.042(4) 0.043(4) 0.028(4) 0.010(3) -0.014(3) -0.023(3)
C47 0.035(4) 0.040(4) 0.046(5) 0.005(3) -0.012(3) -0.014(3)
C48 0.035(4) 0.049(4) 0.033(4) 0.001(3) -0.010(3) -0.020(3)
C49 0.042(4) 0.040(4) 0.025(4) 0.010(3) -0.015(3) -0.008(3)
C50 0.051(4) 0.045(4) 0.046(5) 0.003(4) -0.023(4) -0.014(4)
C51 0.044(4) 0.061(5) 0.055(5) 0.009(4) -0.036(4) -0.008(4)
C52 0.039(4) 0.078(6) 0.043(5) 0.008(4) -0.021(3) -0.025(4)
C53 0.048(4) 0.073(6) 0.041(5) 0.009(4) -0.025(4) -0.026(4)
C54 0.058(5) 0.080(6) 0.055(5) 0.016(5) -0.022(4) -0.047(5)
C55 0.039(4) 0.039(4) 0.032(4) 0.007(3) -0.016(3) -0.014(3)
C56 0.036(3) 0.032(4) 0.028(4) 0.002(3) -0.009(3) -0.013(3)
C57 0.035(3) 0.037(4) 0.040(4) 0.009(3) -0.018(3) -0.016(3)
C58 0.048(4) 0.033(4) 0.026(4) 0.006(3) -0.012(3) -0.018(3)
C59 0.043(4) 0.043(4) 0.034(4) 0.009(3) -0.014(3) -0.024(3)
C60 0.039(4) 0.046(4) 0.047(5) 0.013(3) -0.014(3) -0.028(3)
C61 0.040(4) 0.056(5) 0.037(4) 0.016(3) -0.021(3) -0.026(3)
C62 0.040(4) 0.039(4) 0.030(4) 0.007(3) -0.016(3) -0.015(3)
C63 0.033(3) 0.048(4) 0.031(4) 0.016(3) -0.011(3) -0.016(3)
C64 0.038(4) 0.035(4) 0.030(4) 0.008(3) -0.011(3) -0.012(3)
C65 0.038(3) 0.034(4) 0.025(4) 0.011(3) -0.010(3) -0.016(3)
C66 0.028(3) 0.042(4) 0.038(4) 0.000(3) -0.009(3) -0.018(3)
C67 0.038(4) 0.030(3) 0.034(4) 0.012(3) -0.014(3) -0.013(3)
C68 0.037(4) 0.038(4) 0.027(4) 0.009(3) -0.013(3) -0.015(3)
C69 0.046(4) 0.047(4) 0.040(4) 0.008(3) -0.015(3) -0.025(3)
C70 0.055(4) 0.047(4) 0.043(5) 0.016(3) -0.018(4) -0.032(4)
C71 0.088(6) 0.058(5) 0.047(5) 0.022(4) -0.036(5) -0.044(5)
C72 0.066(5) 0.073(6) 0.049(5) 0.030(4) -0.034(4) -0.048(5)
C73 0.051(4) 0.062(5) 0.050(5) 0.027(4) -0.026(4) -0.038(4)
C74 0.056(4) 0.044(4) 0.035(4) 0.014(3) -0.019(3) -0.029(4)
C75 0.035(4) 0.057(5) 0.033(4) 0.012(3) -0.008(3) -0.024(3)
C76 0.036(3) 0.046(4) 0.018(3) 0.003(3) -0.004(3) -0.016(3)
C77 0.031(4) 0.063(5) 0.038(4) 0.007(4) -0.008(3) -0.018(3)
C78 0.034(4) 0.055(5) 0.034(4) 0.006(3) -0.013(3) -0.009(3)
C79 0.048(4) 0.040(4) 0.033(4) 0.005(3) -0.012(3) -0.017(3)
C80 0.047(4) 0.041(4) 0.044(5) 0.001(3) -0.020(4) 0.001(3)
C81 0.050(4) 0.032(4) 0.053(5) 0.005(3) -0.019(4) -0.009(3)
C82 0.047(4) 0.037(4) 0.038(4) 0.009(3) -0.017(3) -0.011(3)
C83 0.044(4) 0.038(4) 0.043(5) 0.000(3) -0.015(3) -0.013(3)
C84 0.050(4) 0.043(4) 0.041(5) 0.000(3) -0.015(3) -0.016(3)
C85 0.046(4) 0.038(4) 0.029(4) 0.007(3) -0.009(3) -0.013(3)
C86 0.037(4) 0.038(4) 0.030(4) 0.005(3) -0.009(3) -0.011(3)
C87 0.043(4) 0.032(4) 0.030(4) 0.000(3) -0.008(3) -0.009(3)
C88 0.037(4) 0.046(4) 0.041(5) 0.003(3) -0.016(3) -0.010(3)
C89 0.043(4) 0.045(4) 0.032(4) 0.010(3) -0.013(3) -0.007(3)
C90 0.046(4) 0.055(5) 0.054(5) 0.008(4) -0.009(4) -0.008(4)
C91 0.051(5) 0.068(6) 0.061(6) 0.010(5) -0.015(4) 0.002(4)
C92 0.065(6) 0.052(5) 0.047(5) 0.015(4) -0.010(4) 0.005(4)
C93 0.079(6) 0.047(5) 0.036(5) 0.003(4) -0.012(4) -0.009(4)
C94 0.057(5) 0.037(4) 0.040(5) 0.014(3) -0.015(4) -0.008(3)
C95 0.058(5) 0.043(4) 0.052(5) 0.006(4) -0.023(4) -0.014(4)
C96 0.060(5) 0.052(5) 0.050(5) -0.006(4) -0.025(4) -0.009(4)
C97 0.097(8) 0.063(6) 0.077(8) -0.001(6) -0.032(6) 0.000(6)
C98 0.071(6) 0.070(7) 0.106(9) -0.003(6) -0.038(6) -0.017(5)
C99 0.044(4) 0.034(4) 0.050(5) 0.008(3) -0.007(3) -0.020(3)
C100 0.044(4) 0.038(4) 0.076(6) 0.008(4) -0.011(4) -0.021(3)
C101 0.095(7) 0.036(5) 0.076(7) 0.010(5) 0.002(6) -0.015(5)
C102 0.058(5) 0.059(6) 0.129(10) 0.022(6) -0.022(6) -0.034(5)
C103 0.039(4) 0.046(4) 0.046(5) 0.013(3) -0.021(3) -0.024(3)
C104 0.038(4) 0.059(5) 0.071(6) 0.007(4) -0.026(4) -0.026(4)
C105 0.043(4) 0.068(6) 0.078(7) 0.007(5) -0.019(4) -0.028(4)
C106 0.047(5) 0.065(6) 0.124(9) 0.005(6) -0.032(5) -0.032(4)
C107 0.057(5) 0.040(4) 0.039(5) 0.006(3) -0.013(4) -0.007(4)
C108 0.051(4) 0.040(4) 0.049(5) 0.010(4) -0.025(4) -0.003(3)
C109 0.067(5) 0.041(4) 0.054(5) 0.015(4) -0.023(4) -0.005(4)
C110 0.050(5) 0.057(5) 0.069(6) 0.009(4) -0.027(4) -0.008(4)
C111 0.044(4) 0.033(4) 0.065(5) 0.018(4) -0.025(4) -0.018(3)
C112 0.055(5) 0.042(4) 0.053(5) 0.007(4) -0.015(4) -0.027(4)
C113 0.071(6) 0.064(6) 0.079(7) 0.023(5) -0.036(5) -0.043(5)
C114 0.062(5) 0.037(4) 0.067(6) 0.021(4) -0.026(4) -0.029(4)
C115 0.044(4) 0.053(5) 0.048(5) 0.006(4) -0.017(4) -0.013(4)
C116 0.046(4) 0.069(6) 0.054(5) 0.017(4) -0.020(4) -0.013(4)
C117 0.063(6) 0.072(7) 0.140(11) 0.008(7) -0.064(7) -0.012(5)
C118 0.062(6) 0.087(8) 0.141(11) -0.032(7) -0.056(7) 0.000(5)
C119 0.042(4) 0.059(5) 0.046(5) 0.005(4) -0.022(4) -0.005(4)
C120 0.083(6) 0.051(5) 0.079(7) 0.006(5) -0.056(6) -0.010(5)
C121 0.113(10) 0.074(7) 0.180(14) 0.040(8) -0.112(10) -0.025(7)
C122 0.138(10) 0.053(6) 0.079(8) 0.026(5) -0.048(7) -0.029(6)
C123 0.064(5) 0.049(5) 0.058(5) 0.004(4) -0.028(4) -0.026(4)
C124 0.150(13) 0.068(8) 0.166(14) 0.027(8) -0.085(11) -0.054(8)
C125 0.127(13) 0.045(7) 0.75(6) 0.088(17) -0.22(2) -0.042(8)
C126 0.165(13) 0.096(9) 0.150(12) 0.058(8) -0.109(11) -0.090(9)
O19 0.046(3) 0.037(3) 0.058(4) 0.011(2) -0.015(2) -0.021(2)
O20 0.052(3) 0.047(3) 0.064(4) 0.015(3) -0.029(3) -0.017(2)
O21 0.097(5) 0.077(5) 0.079(5) 0.029(4) -0.035(4) -0.032(4)
C127 0.075(7) 0.090(8) 0.098(9) 0.053(7) -0.042(7) -0.027(6)
C128 0.092(8) 0.083(8) 0.108(10) 0.015(7) -0.006(8) -0.025(7)
O22 0.157(8) 0.072(5) 0.058(5) 0.019(4) -0.040(5) -0.050(5)
C129 0.128(12) 0.077(9) 0.133(13) 0.029(8) -0.032(10) -0.015(8)
C130 0.170(16) 0.063(8) 0.140(14) 0.008(8) -0.008(12) 0.013(9)
O23 0.091(5) 0.074(5) 0.064(5) 0.009(4) -0.014(4) -0.027(4)
C131 0.157(13) 0.116(11) 0.083(9) 0.051(8) -0.039(9) -0.085(10)
C132 0.186(17) 0.086(10) 0.142(14) -0.027(10) -0.060(12) -0.022(10)
O24 0.207(11) 0.064(5) 0.067(6) 0.011(4) -0.029(6) 0.001(6)
C133 0.23(2) 0.095(11) 0.144(17) 0.069(11) -0.050(16) 0.013(14)
C134 0.40(4) 0.135(18) 0.18(2) 0.100(17) -0.10(3) -0.14(2)
O25 0.120(8) 0.153(10) 0.172(11) -0.017(8) -0.038(8) -0.044(7)
C135 0.069(7) 0.096(8) 0.127(10) -0.036(7) -0.039(7) -0.033(6)
C136 0.133(13) 0.117(12) 0.208(18) -0.008(11) -0.098(13) -0.056(10)
O26 0.136(13) 0.27(2) 0.37(3) 0.076(19) -0.006(14) -0.109(14)
C139 0.088(14) 0.32(4) 0.43(5) 0.25(4) 0.00(2) -0.05(2)
C140 0.115(13) 0.29(3) 0.103(13) -0.067(15) 0.017(10) -0.091(15)

loop_
_atom_type_symbol
_atom_type_description
_atom_type_scat_dispersion_real
_atom_type_scat_dispersion_imag
_atom_type_scat_source
C C 0.0033 0.0016 'International Tables Vol C Tables 4.2.6.8 and 6.1.1.4'
H H 0.0000 0.0000 'International Tables Vol C Tables 4.2.6.8 and 6.1.1.4'
N N 0.0061 0.0033 'International Tables Vol C Tables 4.2.6.8 and 6.1.1.4'
O O 0.0106 0.0060 'International Tables Vol C Tables 4.2.6.8 and 6.1.1.4'

loop_
_geom_angle_atom_site_label_1
_geom_angle_atom_site_label_2
_geom_angle_atom_site_label_3
_geom_angle
C10 O2 C95 119.7(6)
C15 O3 C99 118.5(5)
C30 O6 C103 117.4(5)
C35 O7 C107 117.7(6)
C58 O12 C111 117.1(5)
C63 O13 C115 117.9(6)
C78 O16 C119 118.4(6)
C83 O17 C123 117.5(6)
C7 N1 C1 127.3(6)
C7 N1 H1A 116.4
C1 N1 H1A 116.4
C8 N2 C19 115.7(5)
C17 N3 C18 117.4(6)
C20 N4 C21 125.5(6)
C20 N4 H4A 117.2
C21 N4 H4A 117.2
C27 N5 C26 128.4(6)
C27 N5 H5A 115.8
C26 N5 H5A 115.8
C28 N6 C38 116.5(6)
C39 N7 C37 116.2(6)
C40 N8 C41 130.1(6)
C40 N8 H8A 114.9
C41 N8 H8A 114.9
C55 N9 C49 129.7(6)
C55 N9 H9A 115.1
C49 N9 H9A 115.1
C56 N10 C67 116.9(5)
C65 N11 C66 116.1(6)
C68 N12 C69 127.8(6)
C68 N12 H12V 116.1
C69 N12 H12V 116.1
C75 N13 C74 126.7(6)
C75 N13 H13U 116.6
C74 N13 H13U 116.6
C76 N14 C87 117.3(6)
C85 N15 C86 117.8(6)
C88 N16 C89 127.5(6)
C88 N16 H16A 116.2
C89 N16 H16A 116.2
C6 C1 C2 119.2(7)
C6 C1 N1 125.3(6)
C2 C1 N1 115.4(6)
C3 C2 C1 120.7(8)
C3 C2 H2 119.6
C1 C2 H2 119.6
C2 C3 C4 118.8(8)
C2 C3 H3 120.6
C4 C3 H3 120.6
C5 C4 C3 120.5(8)
C5 C4 H4 119.8
C3 C4 H4 119.7
C4 C5 C6 120.6(8)
C4 C5 H5 119.7
C6 C5 H5 119.7
C1 C6 C5 120.2(7)
C1 C6 H6 119.9
C5 C6 H6 119.9
O1 C7 N1 124.3(6)
O1 C7 C8 118.9(6)
N1 C7 C8 116.8(6)
N2 C8 C9 125.5(6)
N2 C8 C7 117.9(6)
C9 C8 C7 116.6(6)
C10 C9 C8 117.9(6)
C10 C9 H9 121.1
C8 C9 H9 121.1
C9 C10 O2 125.4(7)
C9 C10 C11 120.1(6)
O2 C10 C11 114.5(6)
C19 C11 C10 117.4(6)
C19 C11 C12 121.4(6)
C10 C11 C12 121.2(6)
C13 C12 C11 119.6(7)
C13 C12 H12 120.2
C11 C12 H12 120.2
C12 C13 C14 122.6(7)
C12 C13 H13 118.7
C14 C13 H13 118.7
C18 C14 C15 118.8(6)
C18 C14 C13 119.3(6)
C15 C14 C13 121.9(6)
O3 C15 C16 126.0(6)
O3 C15 C14 115.1(6)
C16 C15 C14 118.8(6)
C15 C16 C17 118.4(7)
C15 C16 H16 120.8
C17 C16 H16 120.8
N3 C17 C16 124.8(6)
N3 C17 C20 118.8(6)
C16 C17 C20 116.2(6)
N3 C18 C14 121.6(6)
N3 C18 C19 119.2(6)
C14 C18 C19 119.2(6)
N2 C19 C11 123.4(6)
N2 C19 C18 118.7(6)
C11 C19 C18 117.9(6)
O4 C20 N4 125.4(6)
O4 C20 C17 120.4(6)
N4 C20 C17 114.1(6)
C26 C21 C22 120.6(6)
C26 C21 N4 116.8(6)
C22 C21 N4 122.3(6)
C23 C22 C21 119.5(7)
C23 C22 H22 120.2
C21 C22 H22 120.3
C22 C23 C24 121.7(6)
C22 C23 H23 119.2
C24 C23 H23 119.2
C25 C24 C23 119.2(7)
C25 C24 H24 120.4
C23 C24 H24 120.4
C24 C25 C26 120.2(6)
C24 C25 H25 119.9
C26 C25 H25 119.9
C21 C26 N5 119.7(6)
C21 C26 C25 118.7(6)
N5 C26 C25 121.5(6)
O5 C27 N5 124.9(6)
O5 C27 C28 121.2(6)
N5 C27 C28 113.8(5)
N6 C28 C29 126.1(6)
N6 C28 C27 117.2(6)
C29 C28 C27 116.7(6)
C30 C29 C28 117.1(6)
C30 C29 H29 121.5
C28 C29 H29 121.5
O6 C30 C29 125.1(6)
O6 C30 C31 114.8(6)
C29 C30 C31 120.1(6)
C30 C31 C32 121.7(6)
C30 C31 C38 117.7(6)
C32 C31 C38 120.7(6)
C33 C32 C31 120.6(7)
C33 C32 H32 119.7
C31 C32 H32 119.7
C32 C33 C34 121.4(6)
C32 C33 H33 119.3
C34 C33 H33 119.3
C37 C34 C35 118.3(6)
C37 C34 C33 120.4(6)
C35 C34 C33 121.2(6)
O7 C35 C36 125.7(7)
O7 C35 C34 115.3(6)
C36 C35 C34 118.9(6)
C35 C36 C39 117.8(6)
C35 C36 H36 121.1
C39 C36 H36 121.1
N7 C37 C34 123.6(6)
N7 C37 C38 117.3(6)
C34 C37 C38 119.1(6)
N6 C38 C31 122.5(6)
N6 C38 C37 119.8(6)
C31 C38 C37 117.7(6)
N7 C39 C36 125.0(6)
N7 C39 C40 117.8(6)
C36 C39 C40 117.3(6)
O8 C40 N8 125.7(7)
O8 C40 C39 120.9(6)
N8 C40 C39 113.4(6)
C46 C41 N8 120.2(6)
C46 C41 C42 119.7(7)
N8 C41 C42 120.1(7)
C43 C42 C41 120.6(8)
C43 C42 H42 119.7
C41 C42 H42 119.7
C42 C43 C44 120.7(8)
C42 C43 H43 119.6
C44 C43 H43 119.6
C43 C44 C45 120.1(8)
C43 C44 H44 119.9
C45 C44 H44 119.9
C44 C45 C46 120.3(8)
C44 C45 C54 118.8(7)
C46 C45 C54 120.9(7)
C41 C46 C45 118.2(6)
C41 C46 C47 122.5(6)
C45 C46 C47 119.2(6)
O9 C47 C46 120.4(6)
O9 C47 C48 118.6(6)
C46 C47 C48 120.9(6)
C49 C48 C53 119.2(7)
C49 C48 C47 122.6(6)
C53 C48 C47 118.2(7)
C48 C49 N9 120.7(6)
C48 C49 C50 119.5(7)
N9 C49 C50 119.8(6)
C51 C50 C49 118.6(7)
C51 C50 H50 120.7
C49 C50 H50 120.7
C52 C51 C50 122.4(7)
C52 C51 H51 118.8
C50 C51 H51 118.8
C51 C52 C53 119.9(7)
C51 C52 H52 120.0
C53 C52 H52 120.0
C52 C53 C48 119.7(8)
C52 C53 C54 118.8(7)
C48 C53 C54 121.5(7)
O10 C54 C53 120.5(9)
O10 C54 C45 121.1(8)
C53 C54 C45 118.4(7)
O11 C55 N9 126.4(6)
O11 C55 C56 121.8(6)
N9 C55 C56 111.8(6)
N10 C56 C57 125.9(6)
N10 C56 C55 117.6(6)
C57 C56 C55 116.5(6)
C58 C57 C56 117.9(6)
C58 C57 H57 121.0
C56 C57 H57 121.1
O12 C58 C57 126.7(6)
O12 C58 C59 115.0(6)
C57 C58 C59 118.3(6)
C60 C59 C67 120.7(6)
C60 C59 C58 120.9(6)
C67 C59 C58 118.4(6)
C61 C60 C59 122.0(6)
C61 C60 H60 119.0
C59 C60 H60 119.0
C60 C61 C62 119.3(6)
C60 C61 H61 120.4
C62 C61 H61 120.4
C66 C62 C63 118.2(6)
C66 C62 C61 120.9(6)
C63 C62 C61 120.8(6)
O13 C63 C64 126.2(6)
O13 C63 C62 115.1(6)
C64 C63 C62 118.7(6)
C63 C64 C65 118.4(6)
C63 C64 H64 120.8
C65 C64 H64 120.8
N11 C65 C64 126.3(6)
N11 C65 C68 115.9(6)
C64 C65 C68 117.8(6)
N11 C66 C62 122.1(6)
N11 C66 C67 119.3(6)
C62 C66 C67 118.6(6)
N10 C67 C59 122.4(6)
N10 C67 C66 119.1(6)
C59 C67 C66 118.5(6)
O14 C68 N12 124.8(6)
O14 C68 C65 121.4(6)
N12 C68 C65 113.8(6)
N12 C69 C70 122.1(7)
N12 C69 C74 117.5(6)
C70 C69 C74 120.3(6)
C71 C70 C69 118.7(8)
C71 C70 H70 120.6
C69 C70 H70 120.7
C70 C71 C72 121.5(8)
C70 C71 H71 119.2
C72 C71 H71 119.2
C73 C72 C71 119.2(7)
C73 C72 H72 120.4
C71 C72 H72 120.4
C72 C73 C74 120.5(8)
C72 C73 H73 119.8
C74 C73 H73 119.8
C73 C74 C69 119.6(7)
C73 C74 N13 122.4(7)
C69 C74 N13 118.0(6)
O15 C75 N13 125.4(7)
O15 C75 C76 120.2(7)
N13 C75 C76 114.4(6)
N14 C76 C77 125.1(7)
N14 C76 C75 117.7(6)
C77 C76 C75 117.1(6)
C78 C77 C76 116.9(7)
C78 C77 H77 121.5
C76 C77 H77 121.5
O16 C78 C77 124.7(7)
O16 C78 C79 114.8(7)
C77 C78 C79 120.4(7)
C78 C79 C87 119.2(7)
C78 C79 C80 121.5(7)
C87 C79 C80 119.2(7)
C81 C80 C79 121.2(7)
C81 C80 H80 119.4
C79 C80 H80 119.4
C80 C81 C82 120.5(7)
C80 C81 H81 119.7
C82 C81 H81 119.7
C86 C82 C83 118.2(6)
C86 C82 C81 121.0(7)
C83 C82 C81 120.7(7)
O17 C83 C84 125.7(7)
O17 C83 C82 114.6(6)
C84 C83 C82 119.7(7)
C83 C84 C85 118.1(7)
C83 C84 H84 120.9
C85 C84 H84 120.9
N15 C85 C84 124.4(7)
N15 C85 C88 120.3(6)
C84 C85 C88 115.3(7)
N15 C86 C82 121.7(6)
N15 C86 C87 120.7(6)
C82 C86 C87 117.5(6)
N14 C87 C79 120.9(6)
N14 C87 C86 118.8(6)
C79 C87 C86 120.3(6)
O18 C88 N16 124.0(7)
O18 C88 C85 120.7(7)
N16 C88 C85 115.3(6)
C90 C89 C94 120.3(7)
C90 C89 N16 123.0(7)
C94 C89 N16 116.6(7)
C89 C90 C91 118.8(9)
C89 C90 H90 120.6
C91 C90 H90 120.6
C92 C91 C90 120.7(9)
C92 C91 H91 119.6
C90 C91 H91 119.6
C93 C92 C91 119.0(8)
C93 C92 H92 120.5
C91 C92 H92 120.5
C92 C93 C94 121.5(9)
C92 C93 H93 119.2
C94 C93 H93 119.2
C93 C94 C89 119.6(8)
C93 C94 H94 120.2
C89 C94 H94 120.2
O2 C95 C96 107.1(6)
O2 C95 H95A 110.3
C96 C95 H95A 110.3
O2 C95 H95B 110.3
C96 C95 H95B 110.3
H95A C95 H95B 108.5
C97 C96 C98 113.2(8)
C97 C96 C95 110.7(7)
C98 C96 C95 109.1(8)
C97 C96 H96 107.9
C98 C96 H96 107.9
C95 C96 H96 107.9
C96 C97 H97A 109.5
C96 C97 H97B 109.5
H97A C97 H97B 109.5
C96 C97 H97C 109.4
H97A C97 H97C 109.5
H97B C97 H97C 109.5
C96 C98 H98A 109.5
C96 C98 H98B 109.5
H98A C98 H98B 109.5
C96 C98 H98C 109.5
H98A C98 H98C 109.5
H98B C98 H98C 109.5
O3 C99 C100 108.1(6)
O3 C99 H99A 110.1
C100 C99 H99A 110.1
O3 C99 H99B 110.1
C100 C99 H99B 110.1
H99A C99 H99B 108.4
C101 C100 C99 110.3(7)
C101 C100 C102 112.3(8)
C99 C100 C102 109.2(7)
C101 C100 H100 108.3
C99 C100 H100 108.3
C102 C100 H100 108.3
C100 C101 H10A 109.5
C100 C101 H10B 109.5
H10A C101 H10B 109.5
C100 C101 H10C 109.5
H10A C101 H10C 109.5
H10B C101 H10C 109.5
C100 C102 H10D 109.5
C100 C102 H10E 109.5
H10D C102 H10E 109.5
C100 C102 H10F 109.5
H10D C102 H10F 109.5
H10E C102 H10F 109.5
O6 C103 C104 107.3(6)
O6 C103 H10G 110.3
C104 C103 H10G 110.2
O6 C103 H10H 110.3
C104 C103 H10H 110.3
H10G C103 H10H 108.5
C103 C104 C106 109.6(6)
C103 C104 C105 112.1(7)
C106 C104 C105 111.9(7)
C103 C104 H104 107.7
C106 C104 H104 107.7
C105 C104 H104 107.7
C104 C105 H10I 109.5
C104 C105 H10J 109.5
H10I C105 H10J 109.5
C104 C105 H10K 109.5
H10I C105 H10K 109.5
H10J C105 H10K 109.5
C104 C106 H10L 109.5
C104 C106 H10M 109.5
H10L C106 H10M 109.5
C104 C106 H10N 109.5
H10L C106 H10N 109.5
H10M C106 H10N 109.5
O7 C107 C108 106.7(6)
O7 C107 H10O 110.4
C108 C107 H10O 110.4
O7 C107 H10P 110.4
C108 C107 H10P 110.4
H10O C107 H10P 108.6
C110 C108 C107 112.1(7)
C110 C108 C109 111.3(7)
C107 C108 C109 107.0(7)
C110 C108 H108 108.8
C107 C108 H108 108.8
C109 C108 H108 108.8
C108 C109 H10Q 109.5
C108 C109 H10R 109.5
H10Q C109 H10R 109.5
C108 C109 H10S 109.5
H10Q C109 H10S 109.5
H10R C109 H10S 109.5
C108 C110 H11A 109.5
C108 C110 H11B 109.5
H11A C110 H11B 109.5
C108 C110 H11C 109.5
H11A C110 H11C 109.5
H11B C110 H11C 109.5
O12 C111 C112 106.4(6)
O12 C111 H11D 110.4
C112 C111 H11D 110.4
O12 C111 H11E 110.5
C112 C111 H11E 110.5
H11D C111 H11E 108.6
C113 C112 C114 112.7(7)
C113 C112 C111 112.6(7)
C114 C112 C111 106.6(6)
C113 C112 H112 108.3
C114 C112 H112 108.2
C111 C112 H112 108.3
C112 C113 H11F 109.5
C112 C113 H11G 109.5
H11F C113 H11G 109.5
C112 C113 H11H 109.5
H11F C113 H11H 109.5
H11G C113 H11H 109.5
C112 C114 H11I 109.5
C112 C114 H11J 109.5
H11I C114 H11J 109.5
C112 C114 H11K 109.5
H11I C114 H11K 109.5
H11J C114 H11K 109.5
O13 C115 C116 107.6(6)
O13 C115 H11L 110.2
C116 C115 H11L 110.2
O13 C115 H11M 110.2
C116 C115 H11M 110.2
H11L C115 H11M 108.5
C117 C116 C115 111.4(7)
C117 C116 C118 110.8(8)
C115 C116 C118 110.4(8)
C117 C116 H116 108.0
C115 C116 H116 108.0
C118 C116 H116 108.0
C116 C117 H11N 109.4
C116 C117 H11O 109.5
H11N C117 H11O 109.5
C116 C117 H11P 109.5
H11N C117 H11P 109.5
H11O C117 H11P 109.5
C116 C118 H11Q 109.5
C116 C118 H11R 109.5
H11Q C118 H11R 109.5
C116 C118 H11S 109.5
H11Q C118 H11S 109.5
H11R C118 H11S 109.5
O16 C119 C120 106.9(7)
O16 C119 H11T 110.3
C120 C119 H11T 110.3
O16 C119 H11U 110.3
C120 C119 H11U 110.4
H11T C119 H11U 108.6
C119 C120 C121 109.5(8)
C119 C120 C122 111.7(8)
C121 C120 C122 112.0(9)
C119 C120 H120 107.8
C121 C120 H120 107.8
C122 C120 H120 107.8
C120 C121 H12A 109.5
C120 C121 H12B 109.5
H12A C121 H12B 109.5
C120 C121 H12C 109.5
H12A C121 H12C 109.5
H12B C121 H12C 109.5
C120 C122 H12D 109.5
C120 C122 H12E 109.5
H12D C122 H12E 109.5
C120 C122 H12F 109.5
H12D C122 H12F 109.5
H12E C122 H12F 109.5
O17 C123 C124 108.9(6)
O17 C123 H12G 109.9
C124 C123 H12G 109.9
O17 C123 H12H 109.9
C124 C123 H12H 109.9
H12G C123 H12H 108.3
C125 C124 C123 116.0(9)
C125 C124 C126 114.7(8)
C123 C124 C126 111.2(8)
C125 C124 H124 104.4
C123 C124 H124 104.5
C126 C124 H124 104.5
C124 C125 H12I 109.4
C124 C125 H12J 109.5
H12I C125 H12J 109.5
C124 C125 H12K 109.5
H12I C125 H12K 109.5
H12J C125 H12K 109.5
C124 C126 H12L 109.5
C124 C126 H12M 109.5
H12L C126 H12M 109.5
C124 C126 H12N 109.5
H12L C126 H12N 109.5
H12M C126 H12N 109.5
H19A O19 H19B 108.3
H20A O20 H20B 107.7
C127 O21 H21 109.5
O21 C127 C128 109.8(9)
O21 C127 H12O 109.7
C128 C127 H12O 109.7
O21 C127 H12P 109.7
C128 C127 H12P 109.7
H12O C127 H12P 108.2
C127 C128 H12Q 109.5
C127 C128 H12R 109.5
H12Q C128 H12R 109.5
C127 C128 H12S 109.5
H12Q C128 H12S 109.5
H12R C128 H12S 109.5
C129 O22 H22A 109.5
O22 C129 C130 110.0(8)
O22 C129 H12T 109.7
C130 C129 H12T 109.7
O22 C129 H12U 109.7
C130 C129 H12U 109.6
H12T C129 H12U 108.2
C129 C130 H13A 109.4
C129 C130 H13B 109.5
H13A C130 H13B 109.5
C129 C130 H13C 109.5
H13A C130 H13C 109.5
H13B C130 H13C 109.5
C131 O23 H23A 109.5
O23 C131 C132 108.3(11)
O23 C131 H13D 110.1
C132 C131 H13D 110.1
O23 C131 H13E 110.0
C132 C131 H13E 110.0
H13D C131 H13E 108.4
C131 C132 H13F 109.5
C131 C132 H13G 109.5
H13F C132 H13G 109.5
C131 C132 H13H 109.5
H13F C132 H13H 109.5
H13G C132 H13H 109.5
C133 O24 H24A 109.5
O24 C133 C134 112.0(10)
O24 C133 H13I 109.2
C134 C133 H13I 109.2
O24 C133 H13J 109.2
C134 C133 H13J 109.2
H13I C133 H13J 107.9
C133 C134 H13K 109.5
C133 C134 H13L 109.5
H13K C134 H13L 109.5
C133 C134 H13M 109.5
H13K C134 H13M 109.5
H13L C134 H13M 109.5
C135 O25 H25A 109.5
O25 C135 C136 110.8(7)
O25 C135 H13N 109.5
C136 C135 H13N 109.5
O25 C135 H13O 109.5
C136 C135 H13O 109.5
H13N C135 H13O 108.1
C135 C136 H13P 109.5
C135 C136 H13Q 109.5
H13P C136 H13Q 109.5
C135 C136 H13R 109.5
H13P C136 H13R 109.5
H13Q C136 H13R 109.5
C139 O26 H26 114.8
O26 C139 C140 114.2(10)
O26 C139 H13S 108.7
C140 C139 H13S 108.4
O26 C139 H13T 109.2
C140 C139 H13T 108.5
H13S C139 H13T 107.6
C139 C140 H14A 109.5
C139 C140 H14B 109.8
H14A C140 H14B 109.5
C139 C140 H14C 109.1
H14A C140 H14C 109.5
H14B C140 H14C 109.5

loop_
_geom_bond_atom_site_label_1
_geom_bond_atom_site_label_2
_geom_bond_distance
O1 C7 1.233(8)
O2 C10 1.363(9)
O2 C95 1.426(9)
O3 C15 1.352(8)
O3 C99 1.430(8)
O4 C20 1.213(8)
O5 C27 1.226(7)
O6 C30 1.347(7)
O6 C103 1.453(8)
O7 C35 1.338(8)
O7 C107 1.465(9)
O8 C40 1.222(8)
O9 C47 1.237(8)
O10 C54 1.212(9)
O11 C55 1.235(8)
O12 C58 1.349(8)
O12 C111 1.449(8)
O13 C63 1.345(8)
O13 C115 1.430(9)
O14 C68 1.228(8)
O15 C75 1.214(8)
O16 C78 1.363(9)
O16 C119 1.450(9)
O17 C83 1.341(9)
O17 C123 1.446(9)
O18 C88 1.220(9)
N1 C7 1.342(9)
N1 C1 1.421(9)
N1 H1A 0.8700
N2 C8 1.344(8)
N2 C19 1.368(8)
N3 C17 1.322(8)
N3 C18 1.367(9)
N4 C20 1.355(8)
N4 C21 1.421(9)
N4 H4A 0.8700
N5 C27 1.337(8)
N5 C26 1.399(8)
N5 H5A 0.8700
N6 C28 1.328(8)
N6 C38 1.359(8)
N7 C39 1.336(8)
N7 C37 1.363(9)
N8 C40 1.340(9)
N8 C41 1.402(8)
N8 H8A 0.8700
N9 C55 1.349(9)
N9 C49 1.418(9)
N9 H9A 0.8700
N10 C56 1.320(8)
N10 C67 1.353(8)
N11 C65 1.341(8)
N11 C66 1.363(8)
N12 C68 1.355(8)
N12 C69 1.397(9)
N12 H12V 0.8700
N13 C75 1.346(9)
N13 C74 1.417(9)
N13 H13U 0.8700
N14 C76 1.333(9)
N14 C87 1.381(9)
N15 C85 1.329(9)
N15 C86 1.353(9)
N16 C88 1.365(9)
N16 C89 1.420(9)
N16 H16A 0.8700
C1 C6 1.374(10)
C1 C2 1.406(10)
C2 C3 1.383(11)
C2 H2 0.9400
C3 C4 1.397(12)
C3 H3 0.9400
C4 C5 1.370(12)
C4 H4 0.9400
C5 C6 1.388(10)
C5 H5 0.9400
C6 H6 0.9400
C7 C8 1.519(9)
C8 C9 1.395(9)
C9 C10 1.364(10)
C9 H9 0.9400
C10 C11 1.415(10)
C11 C19 1.408(10)
C11 C12 1.441(10)
C12 C13 1.319(10)
C12 H12 0.9400
C13 C14 1.441(10)
C13 H13 0.9400
C14 C18 1.410(9)
C14 C15 1.416(10)
C15 C16 1.364(10)
C16 C17 1.405(9)
C16 H16 0.9400
C17 C20 1.515(9)
C18 C19 1.460(9)
C21 C26 1.385(10)
C21 C22 1.393(10)
C22 C23 1.366(10)
C22 H22 0.9400
C23 C24 1.386(10)
C23 H23 0.9400
C24 C25 1.382(9)
C24 H24 0.9400
C25 C26 1.418(9)
C25 H25 0.9400
C27 C28 1.509(9)
C28 C29 1.407(9)
C29 C30 1.369(9)
C29 H29 0.9400
C30 C31 1.412(9)
C31 C32 1.419(9)
C31 C38 1.429(9)
C32 C33 1.343(10)
C32 H32 0.9400
C33 C34 1.433(10)
C33 H33 0.9400
C34 C37 1.390(9)
C34 C35 1.421(10)
C35 C36 1.376(10)
C36 C39 1.410(10)
C36 H36 0.9400
C37 C38 1.470(9)
C39 C40 1.506(10)
C41 C46 1.399(10)
C41 C42 1.409(10)
C42 C43 1.372(11)
C42 H42 0.9400
C43 C44 1.373(12)
C43 H43 0.9400
C44 C45 1.392(11)
C44 H44 0.9400
C45 C46 1.424(10)
C45 C54 1.481(12)
C46 C47 1.461(10)
C47 C48 1.493(10)
C48 C49 1.379(10)
C48 C53 1.423(10)
C49 C50 1.423(10)
C50 C51 1.376(10)
C50 H50 0.9400
C51 C52 1.351(11)
C51 H51 0.9400
C52 C53 1.384(11)
C52 H52 0.9400
C53 C54 1.476(12)
C55 C56 1.517(9)
C56 C57 1.400(9)
C57 C58 1.381(9)
C57 H57 0.9400
C58 C59 1.424(10)
C59 C60 1.410(10)
C59 C67 1.419(9)
C60 C61 1.349(10)
C60 H60 0.9400
C61 C62 1.437(9)
C61 H61 0.9400
C62 C66 1.421(9)
C62 C63 1.427(9)
C63 C64 1.367(9)
C64 C65 1.375(9)
C64 H64 0.9400
C65 C68 1.514(9)
C66 C67 1.442(9)
C69 C70 1.398(10)
C69 C74 1.402(10)
C70 C71 1.385(11)
C70 H70 0.9400
C71 C72 1.399(12)
C71 H71 0.9400
C72 C73 1.382(11)
C72 H72 0.9400
C73 C74 1.394(10)
C73 H73 0.9400
C75 C76 1.517(10)
C76 C77 1.401(10)
C77 C78 1.368(11)
C77 H77 0.9400
C78 C79 1.399(10)
C79 C87 1.401(10)
C79 C80 1.445(10)
C80 C81 1.334(11)
C80 H80 0.9400
C81 C82 1.424(10)
C81 H81 0.9400
C82 C86 1.419(10)
C82 C83 1.421(10)
C83 C84 1.347(10)
C84 C85 1.417(10)
C84 H84 0.9400
C85 C88 1.495(10)
C86 C87 1.442(10)
C89 C90 1.393(11)
C89 C94 1.394(11)
C90 C91 1.411(12)
C90 H90 0.9400
C91 C92 1.394(14)
C91 H91 0.9400
C92 C93 1.375(13)
C92 H92 0.9400
C93 C94 1.385(11)
C93 H93 0.9400
C94 H94 0.9400
C95 C96 1.538(11)
C95 H95A 0.9800
C95 H95B 0.9800
C96 C97 1.495(13)
C96 C98 1.502(13)
C96 H96 0.9900
C97 H97A 0.9700
C97 H97B 0.9700
C97 H97C 0.9700
C98 H98A 0.9700
C98 H98B 0.9700
C98 H98C 0.9700
C99 C100 1.524(10)
C99 H99A 0.9800
C99 H99B 0.9800
C100 C101 1.510(13)
C100 C102 1.524(12)
C100 H100 0.9900
C101 H10A 0.9700
C101 H10B 0.9700
C101 H10C 0.9700
C102 H10D 0.9700
C102 H10E 0.9700
C102 H10F 0.9700
C103 C104 1.507(9)
C103 H10G 0.9800
C103 H10H 0.9800
C104 C106 1.513(12)
C104 C105 1.538(11)
C104 H104 0.9900
C105 H10I 0.9700
C105 H10J 0.9700
C105 H10K 0.9700
C106 H10L 0.9700
C106 H10M 0.9700
C106 H10N 0.9700
C107 C108 1.526(11)
C107 H10O 0.9800
C107 H10P 0.9800
C108 C110 1.511(12)
C108 C109 1.536(11)
C108 H108 0.9900
C109 H10Q 0.9700
C109 H10R 0.9700
C109 H10S 0.9700
C110 H11A 0.9700
C110 H11B 0.9700
C110 H11C 0.9700
C111 C112 1.538(10)
C111 H11D 0.9800
C111 H11E 0.9800
C112 C113 1.518(12)
C112 C114 1.527(10)
C112 H112 0.9900
C113 H11F 0.9700
C113 H11G 0.9700
C113 H11H 0.9700
C114 H11I 0.9700
C114 H11J 0.9700
C114 H11K 0.9700
C115 C116 1.510(11)
C115 H11L 0.9800
C115 H11M 0.9800
C116 C117 1.508(14)
C116 C118 1.537(13)
C116 H116 0.9900
C117 H11N 0.9700
C117 H11O 0.9700
C117 H11P 0.9700
C118 H11Q 0.9700
C118 H11R 0.9700
C118 H11S 0.9700
C119 C120 1.494(11)
C119 H11T 0.9800
C119 H11U 0.9800
C120 C121 1.497(14)
C120 C122 1.519(15)
C120 H120 0.9900
C121 H12A 0.9700
C121 H12B 0.9700
C121 H12C 0.9700
C122 H12D 0.9700
C122 H12E 0.9700
C122 H12F 0.9700
C123 C124 1.501(12)
C123 H12G 0.9800
C123 H12H 0.9800
C124 C125 1.484(9)
C124 C126 1.529(9)
C124 H124 0.9900
C125 H12I 0.9700
C125 H12J 0.9700
C125 H12K 0.9700
C126 H12L 0.9700
C126 H12M 0.9700
C126 H12N 0.9700
O19 H19A 0.8467
O19 H19B 0.8469
O20 H20A 0.8480
O20 H20B 0.8516
O21 C127 1.436(11)
O21 H21 0.8300
C127 C128 1.475(15)
C127 H12O 0.9800
C127 H12P 0.9800
C128 H12Q 0.9700
C128 H12R 0.9700
C128 H12S 0.9700
O22 C129 1.458(9)
O22 H22A 0.8300
C129 C130 1.498(9)
C129 H12T 0.9800
C129 H12U 0.9800
C130 H13A 0.9700
C130 H13B 0.9700
C130 H13C 0.9700
O23 C131 1.410(13)
O23 H23A 0.8300
C131 C132 1.486(18)
C131 H13D 0.9800
C131 H13E 0.9800
C132 H13F 0.9700
C132 H13G 0.9700
C132 H13H 0.9700
O24 C133 1.442(9)
O24 H24A 0.8300
C133 C134 1.512(10)
C133 H13I 0.9800
C133 H13J 0.9800
C134 H13K 0.9700
C134 H13L 0.9700
C134 H13M 0.9700
O25 C135 1.417(8)
O25 H25A 0.8300
C135 C136 1.538(9)
C135 H13N 0.9800
C135 H13O 0.9800
C136 H13P 0.9700
C136 H13Q 0.9700
C136 H13R 0.9700
O26 C139 1.423(10)
O26 H26 0.8789
C139 C140 1.510(10)
C139 H13S 0.9800
C139 H13T 0.9800
C140 H14A 0.9700
C140 H14B 0.9700
C140 H14C 0.9700

loop_
_geom_torsion_atom_site_label_1
_geom_torsion_atom_site_label_2
_geom_torsion_atom_site_label_3
_geom_torsion_atom_site_label_4
_geom_torsion
C7 N1 C1 C6 5.1(12)
C7 N1 C1 C2 -176.1(7)
C6 C1 C2 C3 -2.4(11)
N1 C1 C2 C3 178.8(7)
C1 C2 C3 C4 2.9(12)
C2 C3 C4 C5 -2.1(12)
C3 C4 C5 C6 0.8(13)
C2 C1 C6 C5 1.1(11)
N1 C1 C6 C5 179.7(7)
C4 C5 C6 C1 -0.3(13)
C1 N1 C7 O1 -0.6(12)
C1 N1 C7 C8 -179.0(6)
C19 N2 C8 C9 1.5(10)
C19 N2 C8 C7 -179.6(6)
O1 C7 C8 N2 175.3(6)
N1 C7 C8 N2 -6.2(9)
O1 C7 C8 C9 -5.7(10)
N1 C7 C8 C9 172.9(6)
N2 C8 C9 C10 1.1(11)
C7 C8 C9 C10 -177.8(6)
C8 C9 C10 O2 177.3(7)
C8 C9 C10 C11 -2.7(11)
C95 O2 C10 C9 -9.9(11)
C95 O2 C10 C11 170.0(7)
C9 C10 C11 C19 1.6(11)
O2 C10 C11 C19 -178.4(6)
C9 C10 C11 C12 -179.8(7)
O2 C10 C11 C12 0.2(10)
C19 C11 C12 C13 0.5(11)
C10 C11 C12 C13 -178.0(7)
C11 C12 C13 C14 -3.0(12)
C12 C13 C14 C18 3.0(11)
C12 C13 C14 C15 -178.3(7)
C99 O3 C15 C16 9.4(11)
C99 O3 C15 C14 -173.8(6)
C18 C14 C15 O3 177.8(6)
C13 C14 C15 O3 -0.9(10)
C18 C14 C15 C16 -5.1(10)
C13 C14 C15 C16 176.1(7)
O3 C15 C16 C17 179.4(6)
C14 C15 C16 C17 2.7(10)
C18 N3 C17 C16 -1.8(10)
C18 N3 C17 C20 173.4(6)
C15 C16 C17 N3 0.9(11)
C15 C16 C17 C20 -174.4(6)
C17 N3 C18 C14 -0.9(10)
C17 N3 C18 C19 -177.4(6)
C15 C14 C18 N3 4.3(10)
C13 C14 C18 N3 -176.9(6)
C15 C14 C18 C19 -179.2(6)
C13 C14 C18 C19 -0.4(10)
C8 N2 C19 C11 -2.6(10)
C8 N2 C19 C18 178.1(6)
C10 C11 C19 N2 1.2(10)
C12 C11 C19 N2 -177.4(6)
C10 C11 C19 C18 -179.6(6)
C12 C11 C19 C18 1.9(10)
N3 C18 C19 N2 -6.0(10)
C14 C18 C19 N2 177.5(6)
N3 C18 C19 C11 174.7(6)
C14 C18 C19 C11 -1.8(10)
C21 N4 C20 O4 1.5(11)
C21 N4 C20 C17 -177.7(6)
N3 C17 C20 O4 -175.8(6)
C16 C17 C20 O4 -0.2(10)
N3 C17 C20 N4 3.5(9)
C16 C17 C20 N4 179.0(6)
C20 N4 C21 C26 148.3(7)
C20 N4 C21 C22 -36.9(10)
C26 C21 C22 C23 0.2(11)
N4 C21 C22 C23 -174.4(7)
C21 C22 C23 C24 1.7(11)
C22 C23 C24 C25 -2.4(11)
C23 C24 C25 C26 1.4(10)
C22 C21 C26 N5 176.9(6)
N4 C21 C26 N5 -8.2(9)
C22 C21 C26 C25 -1.1(10)
N4 C21 C26 C25 173.7(6)
C27 N5 C26 C21 155.5(7)
C27 N5 C26 C25 -26.5(10)
C24 C25 C26 C21 0.3(10)
C24 C25 C26 N5 -177.7(6)
C26 N5 C27 O5 4.2(11)
C26 N5 C27 C28 -174.7(6)
C38 N6 C28 C29 -0.2(10)
C38 N6 C28 C27 178.0(5)
O5 C27 C28 N6 177.8(6)
N5 C27 C28 N6 -3.3(8)
O5 C27 C28 C29 -3.9(9)
N5 C27 C28 C29 175.1(6)
N6 C28 C29 C30 0.8(10)
C27 C28 C29 C30 -177.4(6)
C103 O6 C30 C29 -1.8(10)
C103 O6 C30 C31 178.2(6)
C28 C29 C30 O6 -179.9(6)
C28 C29 C30 C31 0.1(10)
O6 C30 C31 C32 -1.8(10)
C29 C30 C31 C32 178.2(7)
O6 C30 C31 C38 178.6(6)
C29 C30 C31 C38 -1.4(10)
C30 C31 C32 C33 -179.7(7)
C38 C31 C32 C33 -0.1(11)
C31 C32 C33 C34 -0.9(11)
C32 C33 C34 C37 -0.1(11)
C32 C33 C34 C35 -179.4(7)
C107 O7 C35 C36 7.7(11)
C107 O7 C35 C34 -174.4(6)
C37 C34 C35 O7 -177.2(6)
C33 C34 C35 O7 2.1(10)
C37 C34 C35 C36 0.9(11)
C33 C34 C35 C36 -179.8(7)
O7 C35 C36 C39 174.1(7)
C34 C35 C36 C39 -3.8(11)
C39 N7 C37 C34 -2.8(10)
C39 N7 C37 C38 178.4(6)
C35 C34 C37 N7 2.6(11)
C33 C34 C37 N7 -176.7(6)
C35 C34 C37 C38 -178.6(6)
C33 C34 C37 C38 2.1(10)
C28 N6 C38 C31 -1.3(9)
C28 N6 C38 C37 179.1(6)
C30 C31 C38 N6 2.1(10)
C32 C31 C38 N6 -177.5(6)
C30 C31 C38 C37 -178.3(6)
C32 C31 C38 C37 2.1(9)
N7 C37 C38 N6 -4.5(9)
C34 C37 C38 N6 176.6(6)
N7 C37 C38 C31 175.8(6)
C34 C37 C38 C31 -3.0(9)
C37 N7 C39 C36 -0.4(10)
C37 N7 C39 C40 178.8(6)
C35 C36 C39 N7 3.7(11)
C35 C36 C39 C40 -175.5(6)
C41 N8 C40 O8 0.4(12)
C41 N8 C40 C39 -177.8(6)
N7 C39 C40 O8 167.4(6)
C36 C39 C40 O8 -13.4(10)
N7 C39 C40 N8 -14.4(9)
C36 C39 C40 N8 164.9(6)
C40 N8 C41 C46 179.6(7)
C40 N8 C41 C42 -0.8(11)
C46 C41 C42 C43 2.1(11)
N8 C41 C42 C43 -177.5(7)
C41 C42 C43 C44 3.5(12)
C42 C43 C44 C45 -4.5(13)
C43 C44 C45 C46 0.0(12)
C43 C44 C45 C54 178.8(8)
N8 C41 C46 C45 173.2(6)
C42 C41 C46 C45 -6.3(10)
N8 C41 C46 C47 -9.9(10)
C42 C41 C46 C47 170.5(7)
C44 C45 C46 C41 5.4(11)
C54 C45 C46 C41 -173.4(7)
C44 C45 C46 C47 -171.6(7)
C54 C45 C46 C47 9.6(11)
C41 C46 C47 O9 -1.7(11)
C45 C46 C47 O9 175.1(7)
C41 C46 C47 C48 176.3(7)
C45 C46 C47 C48 -6.9(10)
O9 C47 C48 C49 -3.9(11)
C46 C47 C48 C49 178.0(6)
O9 C47 C48 C53 176.4(7)
C46 C47 C48 C53 -1.7(10)
C53 C48 C49 N9 172.1(6)
C47 C48 C49 N9 -7.6(10)
C53 C48 C49 C50 -8.0(10)
C47 C48 C49 C50 172.3(7)
C55 N9 C49 C48 -179.9(7)
C55 N9 C49 C50 0.2(11)
C48 C49 C50 C51 2.9(11)
N9 C49 C50 C51 -177.2(7)
C49 C50 C51 C52 3.2(12)
C50 C51 C52 C53 -3.9(13)
C51 C52 C53 C48 -1.4(12)
C51 C52 C53 C54 178.1(7)
C49 C48 C53 C52 7.3(11)
C47 C48 C53 C52 -173.0(7)
C49 C48 C53 C54 -172.2(7)
C47 C48 C53 C54 7.5(11)
C52 C53 C54 O10 -3.9(13)
C48 C53 C54 O10 175.6(8)
C52 C53 C54 C45 175.6(7)
C48 C53 C54 C45 -4.9(12)
C44 C45 C54 O10 -3.3(13)
C46 C45 C54 O10 175.5(8)
C44 C45 C54 C53 177.2(7)
C46 C45 C54 C53 -4.0(12)
C49 N9 C55 O11 -1.9(12)
C49 N9 C55 C56 -179.0(6)
C67 N10 C56 C57 0.5(10)
C67 N10 C56 C55 178.7(6)
O11 C55 C56 N10 168.1(6)
N9 C55 C56 N10 -14.7(9)
O11 C55 C56 C57 -13.5(10)
N9 C55 C56 C57 163.7(6)
N10 C56 C57 C58 3.1(10)
C55 C56 C57 C58 -175.2(6)
C111 O12 C58 C57 3.6(10)
C111 O12 C58 C59 -177.2(6)
C56 C57 C58 O12 174.9(6)
C56 C57 C58 C59 -4.3(10)
O12 C58 C59 C60 1.2(10)
C57 C58 C59 C60 -179.5(7)
O12 C58 C59 C67 -177.0(6)
C57 C58 C59 C67 2.3(10)
C67 C59 C60 C61 0.4(11)
C58 C59 C60 C61 -177.8(7)
C59 C60 C61 C62 -1.0(11)
C60 C61 C62 C66 -0.9(11)
C60 C61 C62 C63 -179.3(7)
C115 O13 C63 C64 2.9(11)
C115 O13 C63 C62 -176.9(6)
C66 C62 C63 O13 -179.1(6)
C61 C62 C63 O13 -0.7(10)
C66 C62 C63 C64 1.1(10)
C61 C62 C63 C64 179.5(6)
O13 C63 C64 C65 177.4(7)
C62 C63 C64 C65 -2.8(10)
C66 N11 C65 C64 -1.8(10)
C66 N11 C65 C68 178.9(6)
C63 C64 C65 N11 3.4(11)
C63 C64 C65 C68 -177.3(6)
C65 N11 C66 C62 -0.2(9)
C65 N11 C66 C67 178.5(6)
C63 C62 C66 N11 0.5(10)
C61 C62 C66 N11 -177.9(6)
C63 C62 C66 C67 -178.2(6)
C61 C62 C66 C67 3.4(10)
C56 N10 C67 C59 -2.7(10)
C56 N10 C67 C66 178.3(6)
C60 C59 C67 N10 -176.9(7)
C58 C59 C67 N10 1.4(10)
C60 C59 C67 C66 2.1(10)
C58 C59 C67 C66 -179.6(6)
N11 C66 C67 N10 -3.6(10)
C62 C66 C67 N10 175.2(6)
N11 C66 C67 C59 177.4(6)
C62 C66 C67 C59 -3.9(10)
C69 N12 C68 O14 3.7(12)
C69 N12 C68 C65 -173.3(6)
N11 C65 C68 O14 175.7(6)
C64 C65 C68 O14 -3.7(10)
N11 C65 C68 N12 -7.1(8)
C64 C65 C68 N12 173.5(6)
C68 N12 C69 C70 -24.6(11)
C68 N12 C69 C74 155.5(7)
N12 C69 C70 C71 -177.1(7)
C74 C69 C70 C71 2.9(11)
C69 C70 C71 C72 0.3(12)
C70 C71 C72 C73 -1.4(12)
C71 C72 C73 C74 -0.7(12)
C72 C73 C74 C69 3.9(11)
C72 C73 C74 N13 -174.8(7)
N12 C69 C74 C73 174.9(7)
C70 C69 C74 C73 -5.0(11)
N12 C69 C74 N13 -6.3(10)
C70 C69 C74 N13 173.8(7)
C75 N13 C74 C73 -36.4(11)
C75 N13 C74 C69 144.8(7)
C74 N13 C75 O15 1.2(12)
C74 N13 C75 C76 -177.1(6)
C87 N14 C76 C77 -4.2(10)
C87 N14 C76 C75 172.7(6)
O15 C75 C76 N14 -174.6(6)
N13 C75 C76 N14 3.7(9)
O15 C75 C76 C77 2.6(10)
N13 C75 C76 C77 -179.0(6)
N14 C76 C77 C78 5.2(10)
C75 C76 C77 C78 -171.8(6)
C119 O16 C78 C77 0.7(11)
C119 O16 C78 C79 -178.0(6)
C76 C77 C78 O16 178.7(6)
C76 C77 C78 C79 -2.7(10)
O16 C78 C79 C87 178.5(6)
C77 C78 C79 C87 -0.2(11)
O16 C78 C79 C80 -3.6(10)
C77 C78 C79 C80 177.6(7)
C78 C79 C80 C81 -176.6(7)
C87 C79 C80 C81 1.2(11)
C79 C80 C81 C82 -1.6(12)
C80 C81 C82 C86 -1.1(11)
C80 C81 C82 C83 -178.2(7)
C123 O17 C83 C84 0.1(12)
C123 O17 C83 C82 -178.7(7)
C86 C82 C83 O17 -179.1(6)
C81 C82 C83 O17 -1.8(10)
C86 C82 C83 C84 2.1(11)
C81 C82 C83 C84 179.3(7)
O17 C83 C84 C85 177.8(7)
C82 C83 C84 C85 -3.5(11)
C86 N15 C85 C84 0.0(10)
C86 N15 C85 C88 -179.9(6)
C83 C84 C85 N15 2.6(11)
C83 C84 C85 C88 -177.5(7)
C85 N15 C86 C82 -1.5(10)
C85 N15 C86 C87 177.7(6)
C83 C82 C86 N15 0.5(10)
C81 C82 C86 N15 -176.7(7)
C83 C82 C86 C87 -178.7(6)
C81 C82 C86 C87 4.1(10)
C76 N14 C87 C79 0.9(10)
C76 N14 C87 C86 -177.8(6)
C78 C79 C87 N14 1.2(10)
C80 C79 C87 N14 -176.7(6)
C78 C79 C87 C86 179.8(6)
C80 C79 C87 C86 2.0(10)
N15 C86 C87 N14 -5.0(10)
C82 C86 C87 N14 174.2(6)
N15 C86 C87 C79 176.3(6)
C82 C86 C87 C79 -4.5(10)
C89 N16 C88 O18 0.7(12)
C89 N16 C88 C85 -179.1(6)
N15 C85 C88 O18 175.2(7)
C84 C85 C88 O18 -4.6(10)
N15 C85 C88 N16 -5.0(10)
C84 C85 C88 N16 175.1(6)
C88 N16 C89 C90 6.4(12)
C88 N16 C89 C94 -171.4(7)
C94 C89 C90 C91 0.1(12)
N16 C89 C90 C91 -177.7(7)
C89 C90 C91 C92 -0.2(13)
C90 C91 C92 C93 0.6(13)
C91 C92 C93 C94 -0.9(13)
C92 C93 C94 C89 0.8(12)
C90 C89 C94 C93 -0.4(11)
N16 C89 C94 C93 177.6(7)
C10 O2 C95 C96 -167.6(6)
O2 C95 C96 C97 -63.8(9)
O2 C95 C96 C98 171.0(7)
C15 O3 C99 C100 -177.6(6)
O3 C99 C100 C101 70.0(8)
O3 C99 C100 C102 -166.2(7)
C30 O6 C103 C104 180.0(6)
O6 C103 C104 C106 -179.8(7)
O6 C103 C104 C105 55.3(9)
C35 O7 C107 C108 -171.0(6)
O7 C107 C108 C110 -53.4(8)
O7 C107 C108 C109 -175.7(6)
C58 O12 C111 C112 -169.6(6)
O12 C111 C112 C113 -51.4(9)
O12 C111 C112 C114 -175.4(6)
C63 O13 C115 C116 174.7(6)
O13 C115 C116 C117 60.6(9)
O13 C115 C116 C118 -175.8(7)
C78 O16 C119 C120 -171.0(7)
O16 C119 C120 C121 -170.9(9)
O16 C119 C120 C122 64.4(9)
C83 O17 C123 C124 -164.3(8)
O17 C123 C124 C125 -37.0(15)
O17 C123 C124 C126 -170.4(9)

loop_
_cod_related_entry_id
_cod_related_entry_code
_cod_related_entry_database
1 30651522 ChemSpider
